data_4023248
loop_
_publ_author_name
'Stephen Hanessian'
'Valerio Vinci'
'Kamal Fettis'
'Thierry Maris'
'Minh Tan Phan Viet'

_publ_section_title
;
 Self-Assembly of Noncyclic Bis-D- and L-tripeptides into Higher Order
 Tubular Constructs: Design, Synthesis, and X-ray Crystal Superstructure
;
_journal_name_full 'Journal of Organic Chemistry'
_journal_page_first 1181
_journal_page_last 1191
_journal_paper_doi 10.1021/jo701621c
_journal_volume 73
_journal_year 2008
_chemical_absolute_configuration rmad
_chemical_compound_source 'Synthesized by the authors. See text'
_chemical_formula_moiety '2 (C76 H94 Br2 N8 O16), 2 (C6 H6), C H Cl3'
_chemical_formula_sum 'C165 H201 Br4 Cl3 N16 O32'
_chemical_formula_weight 3346.41
_chemical_name_systematic
;
 ?
;
_space_group_IT_number 19
_symmetry_cell_setting orthorhombic
_symmetry_space_group_name_Hall 'P 2ac 2ab'
_symmetry_space_group_name_H-M 'P 21 21 21'
_atom_sites_solution_hydrogens geom
_atom_sites_solution_primary direct
_atom_sites_solution_secondary difmap
_audit_creation_method SHELXL-97
_cell_angle_alpha 90.00
_cell_angle_beta 90.00
_cell_angle_gamma 90.00
_cell_formula_units_Z 4
_cell_length_a 18.146(2)
_cell_length_b 26.468(3)
_cell_length_c 35.413(3)
_cell_measurement_reflns_used 456
_cell_measurement_temperature 100(2)
_cell_measurement_theta_max 54.00
_cell_measurement_theta_min 4.35
_cell_volume 17008(3)
_computing_cell_refinement 'SMART (Bruker, 1999)'
_computing_data_collection 'SMART (Bruker, 1999)'
_computing_data_reduction 'SAINT (Bruker, 1999)'
_computing_molecular_graphics 'SHELXTL (Bruker, 1997)'
_computing_publication_material 'UdMX (local program)'
_computing_structure_refinement 'SHELXL97 (Sheldrick, 1997)'
_computing_structure_solution 'Sir2002 (Burla, 2003)'
_diffrn_ambient_temperature 100(2)
_diffrn_measured_fraction_theta_full 0.962
_diffrn_measured_fraction_theta_max 0.962
_diffrn_measurement_device_type 'Bruker AXS Smart 4K/Platform'
_diffrn_measurement_method \w
_diffrn_radiation_monochromator 'MonteL 100 Multi Layer Optic'
_diffrn_radiation_source 'Rotating Anode FR591 6KW 100 micron focal spot '
_diffrn_radiation_type CuK\a
_diffrn_radiation_wavelength 1.54178
_diffrn_reflns_av_R_equivalents 0.055
_diffrn_reflns_av_sigmaI/netI 0.0432
_diffrn_reflns_limit_h_max 21
_diffrn_reflns_limit_h_min -21
_diffrn_reflns_limit_k_max 31
_diffrn_reflns_limit_k_min -31
_diffrn_reflns_limit_l_max 42
_diffrn_reflns_limit_l_min -42
_diffrn_reflns_number 167546
_diffrn_reflns_theta_full 68.05
_diffrn_reflns_theta_max 68.05
_diffrn_reflns_theta_min 2.08
_diffrn_standards_decay_% -1.20
_diffrn_standards_interval_time 1440
_diffrn_standards_number 5
_exptl_absorpt_coefficient_mu 2.196
_exptl_absorpt_correction_T_max 0.9000
_exptl_absorpt_correction_T_min 0.7800
_exptl_absorpt_correction_type multi-scan
_exptl_absorpt_process_details 'Sadabs (Sheldrick, 1996)'
_exptl_crystal_colour Colourless
_exptl_crystal_density_diffrn 1.307
_exptl_crystal_density_method 'not measured'
_exptl_crystal_description needle
_exptl_crystal_F_000 7000
_exptl_crystal_size_max 0.12
_exptl_crystal_size_mid 0.08
_exptl_crystal_size_min 0.05
_refine_diff_density_max 0.493
_refine_diff_density_min -0.325
_refine_diff_density_rms 0.072
_refine_ls_abs_structure_details 'Flack H D (1983), 12233 Friedel Pairs'
_refine_ls_abs_structure_Flack 0.10(2)
_refine_ls_extinction_method none
_refine_ls_goodness_of_fit_ref 1.107
_refine_ls_hydrogen_treatment constr
_refine_ls_matrix_type full
_refine_ls_number_parameters 1886
_refine_ls_number_reflns 28888
_refine_ls_number_restraints 618
_refine_ls_restrained_S_all 1.099
_refine_ls_R_factor_all 0.0937
_refine_ls_R_factor_gt 0.0888
_refine_ls_shift/su_max 0.001
_refine_ls_shift/su_mean 0.000
_refine_ls_structure_factor_coef Fsqd
_refine_ls_weighting_details 'calc w=1/[\s^2^(Fo^2^)+(0.0830P)^2^ + 11.5670P] where P=(Fo^2^+2Fc^2^)/3'
_refine_ls_weighting_scheme calc
_refine_ls_wR_factor_gt 0.2119
_refine_ls_wR_factor_ref 0.2133
_reflns_number_gt 17224
_reflns_number_total 28888
_reflns_threshold_expression I>2\s(I)
_cod_data_source_file jo701621c-File003.cif
_cod_data_source_block han398
_cod_depositor_comments
;
The following automatic conversions were performed:
'_symmetry_cell_setting' value 'Orthorhombic' changed to 'orthorhombic'
according to '/home/saulius/struct/CIF-dictionaries/cif_core.dic'
dictionary named 'cif_core.dic' version 2.4.1 from 2010-06-29.

Automatic conversion script
Id: cif_fix_enum 1527 2010-12-29 10:47:43Z saulius 
;
_cod_database_code 4023248

loop_
_symmetry_equiv_pos_as_xyz
'x, y, z'
'-x+1/2, -y, z+1/2'
'x+1/2, -y+1/2, -z'
'-x, y+1/2, -z+1/2'

loop_
_atom_site_label
_atom_site_type_symbol
_atom_site_fract_x
_atom_site_fract_y
_atom_site_fract_z
_atom_site_U_iso_or_equiv
_atom_site_adp_type
_atom_site_occupancy
_atom_site_symmetry_multiplicity
_atom_site_calc_flag
_atom_site_refinement_flags
_atom_site_disorder_assembly
_atom_site_disorder_group
O10 O 0.37600(15) 0.18155(11) 0.19482(9) 0.0730(6) Uani 1 1 d U . .
O12 O 0.22750(12) 0.09095(8) 0.10742(6) 0.0581(4) Uani 1 1 d U . .
O14 O 0.16025(14) -0.06186(9) 0.15404(7) 0.0626(4) Uani 1 1 d U . .
O16 O 0.22799(16) -0.15074(10) 0.03967(8) 0.0714(5) Uani 1 1 d U . .
O17 O 0.26492(17) -0.19321(11) 0.09245(9) 0.0781(5) Uani 1 1 d U . .
O20 O 0.32918(14) -0.00362(9) 0.16133(7) 0.0657(4) Uani 1 1 d U . .
O22 O 0.2355(2) -0.03809(14) 0.28204(10) 0.0880(7) Uani 1 1 d U . .
O24 O 0.11862(15) 0.06846(9) 0.22821(8) 0.0684(5) Uani 1 1 d U . .
O26 O -0.0131(2) 0.14225(13) 0.30289(10) 0.0861(7) Uani 1 1 d U . .
O27 O -0.0305(2) 0.09007(13) 0.35484(10) 0.0875(6) Uani 1 1 d U . .
O110 O 0.15404(18) 0.19786(12) 0.18209(9) 0.0796(6) Uani 1 1 d U . .
O130 O 0.05678(14) 0.09060(9) 0.10708(7) 0.0642(4) Uani 1 1 d U . .
O150 O 0.03754(13) -0.11958(9) 0.09934(7) 0.0691(5) Uani 1 1 d DU . .
O210 O 0.42816(14) -0.10377(9) 0.21609(7) 0.0645(5) Uani 1 1 d U . .
O230 O 0.10486(16) -0.10285(10) 0.28434(8) 0.0703(5) Uani 1 1 d U . .
O250 O 0.25003(16) 0.10381(11) 0.27449(9) 0.0754(5) Uani 1 1 d U . .
N10 N 0.37072(18) 0.10179(12) 0.16919(9) 0.0683(5) Uani 1 1 d U . .
H10 H 0.3431 0.0783 0.1587 0.082 Uiso 1 1 calc R . .
N11 N 0.21922(14) 0.10618(9) 0.16977(7) 0.0547(4) Uani 1 1 d U . .
H11 H 0.2056 0.0935 0.1916 0.066 Uiso 1 1 calc R . .
N14 N 0.14636(14) 0.00418(10) 0.11400(8) 0.0570(4) Uani 1 1 d U . .
H14 H 0.1431 0.0135 0.0902 0.068 Uiso 1 1 calc R . .
N16 N 0.19756(16) -0.12474(10) 0.09861(8) 0.0612(5) Uani 1 1 d U . .
H16 H 0.2005 -0.1311 0.1230 0.073 Uiso 1 1 calc R . .
N20 N 0.42795(18) 0.00517(11) 0.19984(9) 0.0668(5) Uani 1 1 d U . .
H20 H 0.4483 -0.0022 0.2217 0.080 Uiso 1 1 calc R . .
N21 N 0.24578(17) -0.04439(10) 0.21854(9) 0.0645(5) Uani 1 1 d U . .
H21 H 0.2218 -0.0461 0.1970 0.077 Uiso 1 1 calc R . .
N24 N 0.11019(17) 0.00859(11) 0.27407(9) 0.0652(5) Uani 1 1 d U . .
H24 H 0.0955 0.0019 0.2972 0.078 Uiso 1 1 calc R . .
N26 N 0.0755(2) 0.09113(13) 0.32341(10) 0.0731(6) Uani 1 1 d U . .
H26 H 0.0909 0.0723 0.3423 0.088 Uiso 1 1 calc R . .
C1 C 0.4669(2) 0.03699(15) 0.17255(12) 0.0712(6) Uani 1 1 d U . .
H1 H 0.4518 0.0257 0.1467 0.085 Uiso 1 1 calc R . .
C2 C 0.4539(2) 0.09178(15) 0.17480(13) 0.0748(7) Uani 1 1 d U . .
H2 H 0.4667 0.1027 0.2010 0.090 Uiso 1 1 calc R . .
C3 C 0.5018(3) 0.12083(18) 0.14851(16) 0.0856(9) Uani 1 1 d U . .
H3A H 0.4898 0.1124 0.1220 0.103 Uiso 1 1 calc R . .
H3B H 0.4946 0.1576 0.1522 0.103 Uiso 1 1 calc R . .
C4 C 0.5791(3) 0.1065(2) 0.15724(17) 0.0891(10) Uani 1 1 d U . .
H4A H 0.6130 0.1288 0.1430 0.107 Uiso 1 1 calc R . .
H4B H 0.5884 0.1116 0.1845 0.107 Uiso 1 1 calc R . .
C5 C 0.5946(3) 0.05312(19) 0.14737(15) 0.0851(9) Uani 1 1 d U . .
H5A H 0.6474 0.0446 0.1507 0.102 Uiso 1 1 calc R . .
H5B H 0.5791 0.0450 0.1213 0.102 Uiso 1 1 calc R . .
C6 C 0.5470(3) 0.02772(19) 0.17614(15) 0.0845(9) Uani 1 1 d U . .
H6A H 0.5557 -0.0092 0.1746 0.101 Uiso 1 1 calc R . .
H6B H 0.5629 0.0390 0.2015 0.101 Uiso 1 1 calc R . .
C10 C 0.3392(2) 0.14647(14) 0.18023(11) 0.0690(6) Uani 1 1 d U . .
C11 C 0.2612(2) 0.14986(13) 0.17005(10) 0.0661(5) Uani 1 1 d U . .
H11A H 0.2601 0.1630 0.1436 0.079 Uiso 1 1 calc R . .
C12 C 0.19737(17) 0.08141(12) 0.13752(9) 0.0592(5) Uani 1 1 d U . .
C13 C 0.13992(18) 0.04041(12) 0.14181(10) 0.0593(5) Uani 1 1 d U . .
H13 H 0.1466 0.0238 0.1670 0.071 Uiso 1 1 calc R . .
C14 C 0.15767(16) -0.04613(11) 0.12216(9) 0.0549(4) Uani 1 1 d U . .
C15 C 0.1593(2) -0.08278(13) 0.08699(10) 0.0631(5) Uani 1 1 d U . .
H15 H 0.1874 -0.0661 0.0661 0.076 Uiso 1 1 calc R . .
C16 C 0.23165(18) -0.15742(12) 0.07366(10) 0.0615(5) Uani 1 1 d U . .
C20 C 0.3580(2) -0.01341(16) 0.19080(12) 0.0748(7) Uani 1 1 d U . .
C21 C 0.3228(2) -0.04774(15) 0.21832(12) 0.0712(6) Uani 1 1 d U . .
H21A H 0.3402 -0.0374 0.2440 0.085 Uiso 1 1 calc R . .
C22 C 0.2059(2) -0.03835(14) 0.25194(12) 0.0705(6) Uani 1 1 d U . .
C23 C 0.1289(2) -0.03061(14) 0.24911(12) 0.0697(5) Uani 1 1 d U . .
H23 H 0.1193 -0.0177 0.2230 0.084 Uiso 1 1 calc R . .
C24 C 0.1154(2) 0.05840(14) 0.26129(11) 0.0669(5) Uani 1 1 d U . .
C25 C 0.1234(2) 0.09938(15) 0.29280(12) 0.0729(6) Uani 1 1 d U . .
H25 H 0.1107 0.1329 0.2814 0.087 Uiso 1 1 calc R . .
C26 C 0.0049(3) 0.11135(19) 0.32514(15) 0.0846(8) Uani 1 1 d U . .
C110 C 0.2229(2) 0.19119(12) 0.19478(10) 0.0645(6) Uani 1 1 d U . .
H11B H 0.2218 0.1803 0.2215 0.077 Uiso 1 1 calc R . .
H11C H 0.2506 0.2233 0.1931 0.077 Uiso 1 1 calc R . .
C111 C 0.1039(3) 0.2273(2) 0.20554(17) 0.0920(10) Uani 1 1 d U . .
H11D H 0.1173 0.2636 0.2046 0.110 Uiso 1 1 calc R . .
H11E H 0.1068 0.2159 0.2321 0.110 Uiso 1 1 calc R . .
C112 C 0.0250(3) 0.21960(19) 0.19014(15) 0.0842(8) Uani 1 1 d U . .
C113 C -0.0220(3) 0.1847(2) 0.20713(16) 0.0885(9) Uani 1 1 d U . .
H113 H -0.0040 0.1633 0.2266 0.106 Uiso 1 1 calc R . .
C114 C -0.0958(3) 0.18107(18) 0.19554(15) 0.0846(9) Uani 1 1 d U . .
H114 H -0.1276 0.1568 0.2067 0.102 Uiso 1 1 calc R . .
C115 C -0.1215(2) 0.21312(15) 0.16790(12) 0.0748(7) Uani 1 1 d U . .
H115 H -0.1718 0.2114 0.1605 0.090 Uiso 1 1 calc R . .
C116 C -0.0753(2) 0.24794(14) 0.15072(11) 0.0695(6) Uani 1 1 d U . .
H116 H -0.0937 0.2693 0.1313 0.083 Uiso 1 1 calc R . .
C117 C -0.0021(2) 0.25157(15) 0.16185(12) 0.0734(7) Uani 1 1 d U . .
H117 H 0.0295 0.2757 0.1503 0.088 Uiso 1 1 calc R . .
C130 C 0.06341(17) 0.06835(12) 0.14141(9) 0.0590(5) Uani 1 1 d U . .
H13A H 0.0229 0.0439 0.1455 0.071 Uiso 1 1 calc R . .
H13B H 0.0615 0.0941 0.1617 0.071 Uiso 1 1 calc R . .
C131 C -0.0192(2) 0.11225(14) 0.10127(11) 0.0673(6) Uani 1 1 d U . .
H13C H -0.0195 0.1353 0.0793 0.081 Uiso 1 1 calc R . .
H13D H -0.0348 0.1315 0.1239 0.081 Uiso 1 1 calc R . .
C132 C -0.0719(2) 0.06739(16) 0.09441(13) 0.0751(7) Uani 1 1 d U . .
C133 C -0.0616(2) 0.03289(15) 0.06571(12) 0.0712(6) Uani 1 1 d U . .
H133 H -0.0192 0.0352 0.0501 0.085 Uiso 1 1 calc R . .
C134 C -0.1129(2) -0.00532(15) 0.05947(12) 0.0724(7) Uani 1 1 d U . .
H134 H -0.1053 -0.0291 0.0398 0.087 Uiso 1 1 calc R . .
C135 C -0.1753(2) -0.00849(16) 0.08227(12) 0.0754(7) Uani 1 1 d U . .
H135 H -0.2106 -0.0343 0.0780 0.091 Uiso 1 1 calc R . .
C136 C -0.1859(2) 0.02635(16) 0.11140(13) 0.0744(7) Uani 1 1 d U . .
H136 H -0.2286 0.0243 0.1268 0.089 Uiso 1 1 calc R . .
C137 C -0.1342(2) 0.06385(16) 0.11780(13) 0.0777(8) Uani 1 1 d U . .
H137 H -0.1408 0.0871 0.1379 0.093 Uiso 1 1 calc R . .
C150 C 0.07991(17) -0.09331(11) 0.07327(8) 0.0639(5) Uani 1 1 d DU . .
H15A H 0.0555 -0.0607 0.0676 0.077 Uiso 1 1 calc R . .
H15B H 0.0821 -0.1130 0.0495 0.077 Uiso 1 1 calc R . .
C151 C -0.01306(19) -0.09974(14) 0.12172(11) 0.0772(7) Uani 1 1 d DU . .
H15C H -0.0467 -0.0784 0.1065 0.093 Uiso 1 1 calc R . .
H15D H 0.0113 -0.0778 0.1406 0.093 Uiso 1 1 calc R . .
C152 C -0.0583(2) -0.14052(13) 0.14231(11) 0.0729(6) Uani 1 1 d DU . .
C153 C -0.0265(2) -0.18514(15) 0.15520(13) 0.0772(7) Uani 1 1 d DU . .
H153 H 0.0245 -0.1911 0.1513 0.093 Uiso 1 1 calc R . .
C154 C -0.0688(2) -0.22075(15) 0.17360(12) 0.0736(7) Uani 1 1 d DU . .
H154 H -0.0468 -0.2512 0.1821 0.088 Uiso 1 1 calc R . .
C155 C -0.1436(2) -0.21222(17) 0.17971(13) 0.0782(7) Uani 1 1 d DU . .
C156 C -0.1752(2) -0.16728(16) 0.16712(13) 0.0776(7) Uani 1 1 d DU . .
H156 H -0.2261 -0.1611 0.1713 0.093 Uiso 1 1 calc R . .
C157 C -0.1327(2) -0.13166(16) 0.14862(13) 0.0761(7) Uani 1 1 d DU . .
H157 H -0.1545 -0.1010 0.1402 0.091 Uiso 1 1 calc R . .
Br1 Br -0.20739(3) -0.259424(18) 0.200368(15) 0.08475(12) Uani 1 1 d DU . .
C170 C 0.2981(3) -0.23962(18) 0.06889(16) 0.0862(8) Uani 1 1 d U . .
C171 C 0.3656(4) -0.2143(2) 0.04939(19) 0.0999(12) Uani 1 1 d U . .
H17A H 0.3636 -0.2207 0.0222 0.150 Uiso 1 1 calc R . .
H17B H 0.4112 -0.2284 0.0598 0.150 Uiso 1 1 calc R . .
H17C H 0.3644 -0.1778 0.0540 0.150 Uiso 1 1 calc R . .
C172 C 0.2498(4) -0.2664(2) 0.03865(18) 0.1018(12) Uani 1 1 d U . .
H17D H 0.1977 -0.2630 0.0455 0.153 Uiso 1 1 calc R . .
H17E H 0.2630 -0.3022 0.0375 0.153 Uiso 1 1 calc R . .
H17F H 0.2583 -0.2507 0.0140 0.153 Uiso 1 1 calc R . .
C173 C 0.3244(3) -0.27422(19) 0.10198(18) 0.0934(11) Uani 1 1 d U . .
H17G H 0.3659 -0.2582 0.1150 0.140 Uiso 1 1 calc R . .
H17H H 0.3399 -0.3070 0.0919 0.140 Uiso 1 1 calc R . .
H17I H 0.2837 -0.2792 0.1198 0.140 Uiso 1 1 calc R . .
C210 C 0.3470(2) -0.10270(14) 0.21245(11) 0.0688(6) Uani 1 1 d U . .
H21B H 0.3240 -0.1248 0.2317 0.083 Uiso 1 1 calc R . .
H21C H 0.3319 -0.1147 0.1871 0.083 Uiso 1 1 calc R . .
C211 C 0.4468(2) -0.15646(15) 0.21683(13) 0.0760(8) Uani 1 1 d U . .
H21D H 0.4488 -0.1704 0.1909 0.091 Uiso 1 1 calc R . .
H21E H 0.4100 -0.1758 0.2316 0.091 Uiso 1 1 calc R . .
C212 C 0.5238(2) -0.15927(15) 0.23588(12) 0.0717(7) Uani 1 1 d U . .
C213 C 0.5648(2) -0.11492(15) 0.23635(12) 0.0726(7) Uani 1 1 d U . .
H213 H 0.5455 -0.0850 0.2253 0.087 Uiso 1 1 calc R . .
C214 C 0.6341(3) -0.11452(17) 0.25310(13) 0.0786(8) Uani 1 1 d U . .
H214 H 0.6624 -0.0843 0.2537 0.094 Uiso 1 1 calc R . .
C215 C 0.6621(3) -0.15885(17) 0.26909(13) 0.0780(8) Uani 1 1 d U . .
H215 H 0.7094 -0.1588 0.2806 0.094 Uiso 1 1 calc R . .
C216 C 0.6211(2) -0.20268(16) 0.26815(12) 0.0738(7) Uani 1 1 d U . .
H216 H 0.6405 -0.2328 0.2789 0.089 Uiso 1 1 calc R . .
C217 C 0.5522(2) -0.20313(16) 0.25169(13) 0.0755(7) Uani 1 1 d U . .
H217 H 0.5242 -0.2334 0.2512 0.091 Uiso 1 1 calc R . .
C230 C 0.0791(2) -0.08152(15) 0.25415(11) 0.0707(6) Uani 1 1 d U . .
H23A H 0.0264 -0.0729 0.2573 0.085 Uiso 1 1 calc R . .
H23B H 0.0845 -0.1040 0.2320 0.085 Uiso 1 1 calc R . .
C231 C 0.0584(2) -0.14605(15) 0.29779(13) 0.0751(7) Uani 1 1 d U . .
H23C H 0.0786 -0.1596 0.3217 0.090 Uiso 1 1 calc R . .
H23D H 0.0589 -0.1735 0.2788 0.090 Uiso 1 1 calc R . .
C232 C -0.0220(2) -0.12752(15) 0.30416(13) 0.0740(6) Uani 1 1 d U . .
C233 C -0.0463(3) -0.10687(17) 0.33803(14) 0.0802(8) Uani 1 1 d U . .
H233 H -0.0127 -0.1023 0.3583 0.096 Uiso 1 1 calc R . .
C234 C -0.1196(2) -0.09293(16) 0.34224(13) 0.0766(7) Uani 1 1 d U . .
H234 H -0.1362 -0.0786 0.3653 0.092 Uiso 1 1 calc R . .
C235 C -0.1691(3) -0.10021(15) 0.31213(13) 0.0765(7) Uani 1 1 d U . .
H235 H -0.2194 -0.0909 0.3149 0.092 Uiso 1 1 calc R . .
C236 C -0.1444(3) -0.12094(17) 0.27847(14) 0.0808(8) Uani 1 1 d U . .
H236 H -0.1776 -0.1258 0.2581 0.097 Uiso 1 1 calc R . .
C237 C -0.0704(2) -0.13473(17) 0.27456(13) 0.0778(7) Uani 1 1 d U . .
H237 H -0.0535 -0.1491 0.2515 0.093 Uiso 1 1 calc R . .
C250 C 0.2058(2) 0.10082(15) 0.30438(11) 0.0719(6) Uani 1 1 d DU . .
H25A H 0.2144 0.1303 0.3210 0.086 Uiso 1 1 calc R . .
H25B H 0.2178 0.0699 0.3189 0.086 Uiso 1 1 calc R . .
C251 C 0.3217(2) 0.09374(15) 0.27994(12) 0.0736(6) Uani 1 1 d DU . .
H25C H 0.3472 0.0931 0.2552 0.088 Uiso 1 1 calc R . .
H25D H 0.3267 0.0599 0.2915 0.088 Uiso 1 1 calc R . .
C252 C 0.3591(2) 0.13369(14) 0.30595(11) 0.0689(6) Uani 1 1 d DU . .
C253 C 0.3778(2) 0.18007(14) 0.29041(12) 0.0715(6) Uani 1 1 d DU . .
H253 H 0.3709 0.1859 0.2642 0.086 Uiso 1 1 calc R . .
C254 C 0.4066(3) 0.21786(17) 0.31314(13) 0.0836(9) Uani 1 1 d DU . .
H254 H 0.4194 0.2495 0.3024 0.100 Uiso 1 1 calc R . .
C255 C 0.4169(3) 0.20973(17) 0.35143(13) 0.0823(8) Uani 1 1 d DU . .
C256 C 0.3981(2) 0.16328(15) 0.36729(13) 0.0745(7) Uani 1 1 d DU . .
H256 H 0.4050 0.1576 0.3935 0.089 Uiso 1 1 calc R . .
C257 C 0.3694(3) 0.12537(16) 0.34444(12) 0.0766(7) Uani 1 1 d DU . .
H257 H 0.3568 0.0936 0.3551 0.092 Uiso 1 1 calc R . .
Br2 Br 0.45633(2) 0.259944(14) 0.382318(12) 0.07245(10) Uani 1 1 d DU . .
C270 C -0.1056(3) 0.0982(2) 0.36371(17) 0.0950(8) Uani 1 1 d U . .
C271 C -0.1631(3) 0.0917(3) 0.3307(2) 0.1033(12) Uani 1 1 d U . .
H27A H -0.1441 0.1079 0.3078 0.155 Uiso 1 1 calc R . .
H27B H -0.2099 0.1075 0.3379 0.155 Uiso 1 1 calc R . .
H27C H -0.1711 0.0557 0.3259 0.155 Uiso 1 1 calc R . .
C272 C -0.1082(4) 0.1558(2) 0.37470(19) 0.1007(12) Uani 1 1 d U . .
H27D H -0.0975 0.1595 0.4017 0.151 Uiso 1 1 calc R . .
H27E H -0.1574 0.1693 0.3693 0.151 Uiso 1 1 calc R . .
H27F H -0.0714 0.1743 0.3600 0.151 Uiso 1 1 calc R . .
C273 C -0.1310(4) 0.0662(3) 0.39909(19) 0.1017(12) Uani 1 1 d U . .
H27G H -0.1576 0.0361 0.3905 0.153 Uiso 1 1 calc R . .
H27H H -0.1634 0.0868 0.4150 0.153 Uiso 1 1 calc R . .
H27I H -0.0876 0.0559 0.4137 0.153 Uiso 1 1 calc R . .
O30 O 1.46895(15) 0.89920(10) 0.95814(8) 0.0673(5) Uani 1 1 d U . .
O32 O 1.36761(15) 1.00276(10) 0.85752(8) 0.0693(5) Uani 1 1 d U . .
O34 O 1.13830(16) 1.05250(11) 0.89863(8) 0.0729(5) Uani 1 1 d U . .
O36 O 1.0274(2) 0.98801(13) 0.78315(9) 0.0832(7) Uani 1 1 d U . .
O37 O 0.96243(17) 0.95851(11) 0.83560(9) 0.0780(5) Uani 1 1 d U . .
O40 O 1.20542(15) 0.94187(10) 0.91386(8) 0.0693(5) Uani 1 1 d U . .
O42 O 1.13553(13) 1.00745(8) 1.03320(7) 0.0594(4) Uani 1 1 d U . .
O44 O 1.31342(15) 1.07407(10) 0.97693(8) 0.0688(5) Uani 1 1 d U . .
O46 O 1.41557(17) 1.18216(11) 1.03272(9) 0.0774(6) Uani 1 1 d U . .
O47 O 1.3604(2) 1.20185(14) 1.09173(11) 0.0877(6) Uani 1 1 d U . .
O142 O 1.03941(17) 0.88761(11) 0.95308(9) 0.0754(6) Uani 1 1 d U . .
O310 O 1.51626(16) 1.04773(11) 0.93437(9) 0.0737(5) Uani 1 1 d U . .
O330 O 1.27502(15) 1.15591(10) 0.88043(8) 0.0695(5) Uani 1 1 d U . .
O350 O 1.05810(14) 1.12295(10) 0.83615(8) 0.0741(5) Uani 1 1 d DU . .
O430 O 1.03784(17) 1.09578(11) 0.99655(9) 0.0773(6) Uani 1 1 d U . .
O450 O 1.37026(17) 0.99366(11) 1.03262(9) 0.0751(6) Uani 1 1 d U . .
N30 N 1.3577(2) 0.90300(13) 0.92814(10) 0.0740(6) Uani 1 1 d U . .
H30 H 1.3279 0.9227 0.9151 0.089 Uiso 1 1 calc R . .
N31 N 1.3749(2) 1.00662(14) 0.92177(10) 0.0740(6) Uani 1 1 d U . .
H31 H 1.3538 1.0186 0.9423 0.089 Uiso 1 1 calc R . .
N34 N 1.23749(19) 1.05332(11) 0.85895(10) 0.0688(5) Uani 1 1 d U . .
H34 H 1.2508 1.0485 0.8353 0.083 Uiso 1 1 calc R . .
N36 N 1.0533(2) 1.01403(13) 0.84241(11) 0.0765(6) Uani 1 1 d U . .
H36 H 1.0372 1.0147 0.8659 0.092 Uiso 1 1 calc R . .
N40 N 1.2167(2) 0.87727(13) 0.95503(10) 0.0728(6) Uani 1 1 d U . .
H40 H 1.2133 0.8691 0.9790 0.087 Uiso 1 1 calc R . .
N41 N 1.14391(19) 1.00092(12) 0.96991(9) 0.0681(5) Uani 1 1 d U . .
H41 H 1.1461 1.0176 0.9484 0.082 Uiso 1 1 calc R . .
N44 N 1.22886(18) 1.09298(11) 1.02301(9) 0.0666(5) Uani 1 1 d U . .
H44 H 1.2222 1.1060 1.0456 0.080 Uiso 1 1 calc R . .
N46 N 1.3536(2) 1.12279(14) 1.06608(11) 0.0765(6) Uani 1 1 d U . .
H46 H 1.3277 1.1165 1.0865 0.092 Uiso 1 1 calc R . .
C30 C 1.4250(2) 0.92193(16) 0.94074(11) 0.0721(6) Uani 1 1 d U . .
C31 C 1.4384(2) 0.97544(16) 0.92549(12) 0.0749(7) Uani 1 1 d U . .
H31A H 1.4633 0.9729 0.9004 0.090 Uiso 1 1 calc R . .
C32 C 1.3449(2) 1.01874(15) 0.88658(12) 0.0721(6) Uani 1 1 d U . .
C33 C 1.2936(3) 1.06288(16) 0.88606(14) 0.0779(7) Uani 1 1 d U . .
H33 H 1.2691 1.0640 0.9113 0.093 Uiso 1 1 calc R . .
C34 C 1.1628(2) 1.05118(14) 0.86755(12) 0.0718(6) Uani 1 1 d U . .
C35 C 1.1159(3) 1.04287(16) 0.83260(13) 0.0770(6) Uani 1 1 d U . .
H35 H 1.1457 1.0220 0.8147 0.092 Uiso 1 1 calc R . .
C36 C 1.0163(2) 0.98454(14) 0.81586(12) 0.0702(6) Uani 1 1 d U . .
C40 C 1.1851(2) 0.92228(14) 0.94309(11) 0.0683(6) Uani 1 1 d U . .
C41 C 1.1346(2) 0.94765(14) 0.96859(11) 0.0678(5) Uani 1 1 d U . .
H41A H 1.1419 0.9338 0.9946 0.081 Uiso 1 1 calc R . .
C42 C 1.14972(18) 1.02826(12) 1.00353(10) 0.0609(5) Uani 1 1 d U . .
C43 C 1.1694(2) 1.08271(13) 0.99965(11) 0.0656(5) Uani 1 1 d U . .
H43 H 1.1812 1.0912 0.9728 0.079 Uiso 1 1 calc R . .
C44 C 1.2993(2) 1.08219(16) 1.00983(12) 0.0734(6) Uani 1 1 d U . .
C45 C 1.3645(2) 1.08306(16) 1.04041(11) 0.0700(5) Uani 1 1 d U . .
H45 H 1.4122 1.0888 1.0269 0.084 Uiso 1 1 calc R . .
C46 C 1.3809(3) 1.1709(2) 1.06136(16) 0.0912(10) Uani 1 1 d U . .
C100 C 1.3352(3) 0.84955(18) 0.93645(15) 0.0823(8) Uani 1 1 d U . .
H100 H 1.3459 0.8425 0.9636 0.099 Uiso 1 1 calc R . .
C101 C 1.2542(3) 0.84401(18) 0.93041(16) 0.0838(8) Uani 1 1 d U . .
H101 H 1.2417 0.8524 0.9036 0.101 Uiso 1 1 calc R . .
C102 C 1.2354(3) 0.78696(17) 0.93851(16) 0.0863(9) Uani 1 1 d U . .
H10A H 1.2494 0.7792 0.9649 0.104 Uiso 1 1 calc R . .
H10B H 1.1814 0.7825 0.9364 0.104 Uiso 1 1 calc R . .
C103 C 1.2721(3) 0.74909(18) 0.91307(16) 0.0878(9) Uani 1 1 d U . .
H10C H 1.2596 0.7141 0.9205 0.105 Uiso 1 1 calc R . .
H10D H 1.2582 0.7545 0.8863 0.105 Uiso 1 1 calc R . .
C104 C 1.3514(3) 0.75993(18) 0.91938(15) 0.0844(8) Uani 1 1 d U . .
H10E H 1.3634 0.7507 0.9458 0.101 Uiso 1 1 calc R . .
H10F H 1.3803 0.7373 0.9027 0.101 Uiso 1 1 calc R . .
C105 C 1.3770(3) 0.81223(17) 0.91296(14) 0.0816(8) Uani 1 1 d U . .
H10G H 1.3710 0.8208 0.8859 0.098 Uiso 1 1 calc R . .
H10H H 1.4301 0.8145 0.9192 0.098 Uiso 1 1 calc R . .
C310 C 1.4913(3) 1.00513(17) 0.95390(13) 0.0789(8) Uani 1 1 d U . .
H31B H 1.4639 1.0153 0.9769 0.095 Uiso 1 1 calc R . .
H31C H 1.5333 0.9835 0.9615 0.095 Uiso 1 1 calc R . .
C311 C 1.5247(3) 1.09222(18) 0.95748(15) 0.0838(8) Uani 1 1 d U . .
H31D H 1.4766 1.1018 0.9686 0.101 Uiso 1 1 calc R . .
H31E H 1.5425 1.1208 0.9419 0.101 Uiso 1 1 calc R . .
C312 C 1.5808(3) 1.08059(18) 0.98926(14) 0.0815(8) Uani 1 1 d U . .
C313 C 1.5712(3) 1.1130(2) 1.02003(15) 0.0857(9) Uani 1 1 d U . .
H313 H 1.5346 1.1386 1.0190 0.103 Uiso 1 1 calc R . .
C314 C 1.6146(3) 1.1079(2) 1.05211(15) 0.0883(9) Uani 1 1 d U . .
H314 H 1.6080 1.1301 1.0729 0.106 Uiso 1 1 calc R . .
C315 C 1.6676(3) 1.07031(19) 1.05350(15) 0.0852(9) Uani 1 1 d U . .
H315 H 1.6974 1.0666 1.0754 0.102 Uiso 1 1 calc R . .
C316 C 1.6773(3) 1.0377(2) 1.02280(15) 0.0885(9) Uani 1 1 d U . .
H316 H 1.7135 1.0118 1.0239 0.106 Uiso 1 1 calc R . .
C317 C 1.6340(2) 1.04324(15) 0.99076(13) 0.0752(7) Uani 1 1 d U . .
H317 H 1.6409 1.0213 0.9698 0.090 Uiso 1 1 calc R . .
C330 C 1.3313(2) 1.11289(15) 0.88072(12) 0.0719(7) Uani 1 1 d U . .
H33A H 1.3588 1.1127 0.8566 0.086 Uiso 1 1 calc R . .
H33B H 1.3671 1.1184 0.9014 0.086 Uiso 1 1 calc R . .
C331 C 1.2395(2) 1.16663(16) 0.90622(13) 0.0770(7) Uani 1 1 d U . .
H33C H 1.2451 1.1406 0.9261 0.092 Uiso 1 1 calc R . .
H33D H 1.1869 1.1678 0.8988 0.092 Uiso 1 1 calc R . .
C332 C 1.2632(3) 1.21902(16) 0.92205(12) 0.0745(7) Uani 1 1 d U . .
C333 C 1.2296(2) 1.26045(16) 0.90585(12) 0.0749(7) Uani 1 1 d U . .
H333 H 1.1902 1.2562 0.8885 0.090 Uiso 1 1 calc R . .
C334 C 1.2543(3) 1.30852(18) 0.91522(16) 0.0868(10) Uani 1 1 d U . .
H334 H 1.2310 1.3372 0.9043 0.104 Uiso 1 1 calc R . .
C335 C 1.3121(3) 1.31534(18) 0.94019(15) 0.0836(9) Uani 1 1 d U . .
H335 H 1.3286 1.3484 0.9463 0.100 Uiso 1 1 calc R . .
C336 C 1.3456(3) 1.27333(18) 0.95627(14) 0.0810(8) Uani 1 1 d U . .
H336 H 1.3852 1.2776 0.9735 0.097 Uiso 1 1 calc R . .
C337 C 1.3214(3) 1.22519(18) 0.94725(14) 0.0814(8) Uani 1 1 d U . .
H337 H 1.3444 1.1965 0.9582 0.098 Uiso 1 1 calc R . .
C350 C 1.1004(2) 1.09275(14) 0.81301(11) 0.0761(7) Uani 1 1 d DU . .
H35A H 1.1475 1.1100 0.8072 0.091 Uiso 1 1 calc R . .
H35B H 1.0741 1.0865 0.7890 0.091 Uiso 1 1 calc R . .
C351 C 1.0752(2) 1.16786(15) 0.84918(12) 0.0850(8) Uani 1 1 d DU . .
H35C H 1.0990 1.1633 0.8741 0.102 Uiso 1 1 calc R . .
H35D H 1.0287 1.1866 0.8535 0.102 Uiso 1 1 calc R . .
C352 C 1.12597(15) 1.20144(10) 0.82500(7) 0.0864(9) Uani 1 1 d DU . .
C353 C 1.19930(19) 1.20714(12) 0.81433(9) 0.0858(9) Uani 1 1 d DU . .
H353 H 1.2346 1.1821 0.8209 0.103 Uiso 1 1 calc R . .
C354 C 1.2207(3) 1.24982(15) 0.79392(9) 0.0840(8) Uani 1 1 d DU . .
H354 H 1.2707 1.2539 0.7866 0.101 Uiso 1 1 calc R . .
C355 C 1.1689(3) 1.28636(14) 0.78433(7) 0.0855(9) Uani 1 1 d DU . .
C356 C 1.0959(3) 1.28025(16) 0.79515(10) 0.0894(9) Uani 1 1 d DU . .
H356 H 1.0605 1.3052 0.7886 0.107 Uiso 1 1 calc R . .
C357 C 1.0746(3) 1.23793(18) 0.81540(11) 0.0881(9) Uani 1 1 d DU . .
H357 H 1.0245 1.2339 0.8227 0.106 Uiso 1 1 calc R . .
Br3 Br 1.20850(2) 1.346604(16) 0.754469(13) 0.07799(11) Uani 1 1 d DU . .
C370 C 0.9090(3) 0.9286(2) 0.81187(17) 0.0929(9) Uani 1 1 d U . .
C371 C 0.8664(4) 0.9644(3) 0.7869(2) 0.1141(15) Uani 1 1 d U . .
H37A H 0.8498 0.9934 0.8018 0.171 Uiso 1 1 calc R . .
H37B H 0.8236 0.9470 0.7762 0.171 Uiso 1 1 calc R . .
H37C H 0.8983 0.9762 0.7664 0.171 Uiso 1 1 calc R . .
C372 C 0.9424(5) 0.8885(3) 0.7870(2) 0.1184(16) Uani 1 1 d U . .
H37D H 0.9729 0.9046 0.7676 0.178 Uiso 1 1 calc R . .
H37E H 0.9031 0.8690 0.7749 0.178 Uiso 1 1 calc R . .
H37F H 0.9730 0.8660 0.8023 0.178 Uiso 1 1 calc R . .
C373 C 0.8626(4) 0.9033(3) 0.8428(2) 0.1027(13) Uani 1 1 d U . .
H37G H 0.8948 0.8923 0.8634 0.154 Uiso 1 1 calc R . .
H37H H 0.8369 0.8739 0.8322 0.154 Uiso 1 1 calc R . .
H37I H 0.8263 0.9275 0.8525 0.154 Uiso 1 1 calc R . .
C410 C 1.0515(2) 0.93712(14) 0.95593(11) 0.0692(6) Uani 1 1 d U . .
H41B H 1.0173 0.9519 0.9747 0.083 Uiso 1 1 calc R . .
H41C H 1.0421 0.9535 0.9313 0.083 Uiso 1 1 calc R . .
C411 C 0.9654(2) 0.87249(17) 0.94125(13) 0.0766(7) Uani 1 1 d U . .
H41D H 0.9664 0.8364 0.9340 0.092 Uiso 1 1 calc R . .
H41E H 0.9514 0.8923 0.9186 0.092 Uiso 1 1 calc R . .
C412 C 0.9056(2) 0.88022(16) 0.97232(12) 0.0747(7) Uani 1 1 d U . .
C413 C 0.9141(3) 0.86067(15) 1.00820(12) 0.0750(7) Uani 1 1 d U . .
H413 H 0.9597 0.8463 1.0157 0.090 Uiso 1 1 calc R . .
C414 C 0.8548(3) 0.86231(17) 1.03338(14) 0.0800(8) Uani 1 1 d U . .
H414 H 0.8599 0.8487 1.0581 0.096 Uiso 1 1 calc R . .
C415 C 0.7882(3) 0.88386(16) 1.02224(13) 0.0782(7) Uani 1 1 d U . .
H415 H 0.7481 0.8851 1.0395 0.094 Uiso 1 1 calc R . .
C416 C 0.7798(3) 0.90365(17) 0.98592(14) 0.0802(8) Uani 1 1 d U . .
H416 H 0.7343 0.9182 0.9784 0.096 Uiso 1 1 calc R . .
C417 C 0.8389(3) 0.90180(16) 0.96088(14) 0.0790(8) Uani 1 1 d U . .
H417 H 0.8340 0.9152 0.9361 0.095 Uiso 1 1 calc R . .
C430 C 1.1033(2) 1.11210(14) 1.01310(12) 0.0707(6) Uani 1 1 d U . .
H43A H 1.0993 1.1087 1.0409 0.085 Uiso 1 1 calc R . .
H43B H 1.1107 1.1483 1.0072 0.085 Uiso 1 1 calc R . .
C431 C 1.0189(3) 1.1153(2) 0.95955(15) 0.0862(9) Uani 1 1 d U . .
H43C H 1.0583 1.1064 0.9414 0.103 Uiso 1 1 calc R . .
H43D H 1.0158 1.1526 0.9608 0.103 Uiso 1 1 calc R . .
C432 C 0.9435(3) 1.09364(19) 0.94498(14) 0.0818(8) Uani 1 1 d U . .
C433 C 0.8831(3) 1.07927(18) 0.96635(14) 0.0811(8) Uani 1 1 d U . .
H433 H 0.8826 1.0851 0.9928 0.097 Uiso 1 1 calc R . .
C434 C 0.8235(3) 1.05631(16) 0.94900(13) 0.0769(7) Uani 1 1 d U . .
H434 H 0.7821 1.0461 0.9636 0.092 Uiso 1 1 calc R . .
C435 C 0.8243(3) 1.04811(17) 0.91003(14) 0.0795(8) Uani 1 1 d U . .
H435 H 0.7834 1.0326 0.8980 0.095 Uiso 1 1 calc R . .
C436 C 0.8851(3) 1.06267(17) 0.88888(13) 0.0783(8) Uani 1 1 d U . .
H436 H 0.8859 1.0568 0.8624 0.094 Uiso 1 1 calc R . .
C437 C 0.9449(3) 1.08588(16) 0.90629(13) 0.0767(7) Uani 1 1 d U . .
H437 H 0.9863 1.0963 0.8918 0.092 Uiso 1 1 calc R . .
C450 C 1.3659(3) 1.03165(17) 1.05738(13) 0.0766(8) Uani 1 1 d DU . .
H45A H 1.4086 1.0295 1.0747 0.092 Uiso 1 1 calc R . .
H45B H 1.3208 1.0271 1.0727 0.092 Uiso 1 1 calc R . .
C451 C 1.3700(3) 0.94493(19) 1.04080(16) 0.0863(8) Uani 1 1 d DU . .
H45C H 1.3749 0.9246 1.0175 0.104 Uiso 1 1 calc R . .
H45D H 1.3233 0.9356 1.0534 0.104 Uiso 1 1 calc R . .
C452 C 1.4362(3) 0.93486(19) 1.06746(15) 0.0849(8) Uani 1 1 d DU . .
C453 C 1.4369(3) 0.91691(19) 1.10442(15) 0.0860(8) Uani 1 1 d DU . .
H453 H 1.3918 0.9099 1.1170 0.103 Uiso 1 1 calc R . .
C454 C 1.5036(3) 0.90924(19) 1.12285(15) 0.0865(8) Uani 1 1 d DU . .
H454 H 1.5040 0.8969 1.1481 0.104 Uiso 1 1 calc R . .
C455 C 1.5695(3) 0.91940(19) 1.10477(15) 0.0855(8) Uani 1 1 d DU . .
C456 C 1.5692(3) 0.93743(19) 1.06779(15) 0.0865(8) Uani 1 1 d DU . .
H456 H 1.6144 0.9440 1.0552 0.104 Uiso 1 1 calc R . .
C457 C 1.5023(3) 0.9458(2) 1.04921(17) 0.0927(10) Uani 1 1 d DU . .
H457 H 1.5019 0.9588 1.0242 0.111 Uiso 1 1 calc R . .
Br4 Br 1.66222(3) 0.90408(2) 1.131517(16) 0.08864(13) Uani 1 1 d DU . .
C470 C 1.3887(3) 1.2557(2) 1.09147(18) 0.0936(8) Uani 1 1 d U . .
C471 C 1.3562(4) 1.2728(2) 1.12896(18) 0.0984(10) Uani 1 1 d U . .
H47A H 1.3051 1.2837 1.1251 0.148 Uiso 1 1 calc R . .
H47B H 1.3852 1.3011 1.1389 0.148 Uiso 1 1 calc R . .
H47C H 1.3574 1.2448 1.1470 0.148 Uiso 1 1 calc R . .
C472 C 1.4725(3) 1.2570(3) 1.0924(2) 0.1065(14) Uani 1 1 d U . .
H47D H 1.4906 1.2325 1.1109 0.160 Uiso 1 1 calc R . .
H47E H 1.4890 1.2910 1.0994 0.160 Uiso 1 1 calc R . .
H47F H 1.4918 1.2485 1.0673 0.160 Uiso 1 1 calc R . .
C473 C 1.3540(4) 1.2874(2) 1.0602(2) 0.1072(14) Uani 1 1 d U . .
H47G H 1.3427 1.2658 1.0385 0.161 Uiso 1 1 calc R . .
H47H H 1.3886 1.3140 1.0525 0.161 Uiso 1 1 calc R . .
H47I H 1.3085 1.3030 1.0696 0.161 Uiso 1 1 calc R . .
C501 C 0.5477(5) 0.2367(3) 0.9736(3) 0.1236(16) Uani 1 1 d U . .
H501 H 0.5047 0.2215 0.9839 0.148 Uiso 1 1 calc R . .
C502 C 0.5452(5) 0.2602(3) 0.9387(2) 0.1169(14) Uani 1 1 d U . .
H502 H 0.4998 0.2620 0.9254 0.140 Uiso 1 1 calc R . .
C503 C 0.6082(5) 0.2811(3) 0.9229(2) 0.1155(15) Uani 1 1 d U . .
H503 H 0.6063 0.2966 0.8987 0.139 Uiso 1 1 calc R . .
C504 C 0.6743(5) 0.2792(3) 0.9430(2) 0.1188(15) Uani 1 1 d U . .
H504 H 0.7176 0.2935 0.9323 0.143 Uiso 1 1 calc R . .
C505 C 0.6777(5) 0.2568(3) 0.9785(3) 0.1259(17) Uani 1 1 d U . .
H505 H 0.7229 0.2560 0.9921 0.151 Uiso 1 1 calc R . .
C506 C 0.6148(6) 0.2355(3) 0.9939(3) 0.1265(18) Uani 1 1 d U . .
H506 H 0.6167 0.2201 1.0181 0.152 Uiso 1 1 calc R . .
C507 C 0.7084(6) -0.0055(4) 0.7173(3) 0.1297(18) Uani 1 1 d U . .
H507 H 0.7607 -0.0040 0.7182 0.156 Uiso 1 1 calc R . .
C508 C 0.6728(5) -0.0472(4) 0.7326(3) 0.1266(17) Uani 1 1 d U . .
H508 H 0.6999 -0.0737 0.7442 0.152 Uiso 1 1 calc R . .
C509 C 0.5966(5) -0.0490(4) 0.7306(3) 0.1289(18) Uani 1 1 d U . .
H509 H 0.5714 -0.0772 0.7411 0.155 Uiso 1 1 calc R . .
C510 C 0.5564(6) -0.0111(4) 0.7139(3) 0.1315(19) Uani 1 1 d U . .
H510 H 0.5042 -0.0133 0.7127 0.158 Uiso 1 1 calc R . .
C511 C 0.5930(6) 0.0306(4) 0.6988(3) 0.133(2) Uani 1 1 d U . .
H511 H 0.5655 0.0568 0.6871 0.160 Uiso 1 1 calc R . .
C512 C 0.6697(6) 0.0340(4) 0.7006(3) 0.1291(18) Uani 1 1 d U . .
H512 H 0.6948 0.0626 0.6907 0.155 Uiso 1 1 calc R . .
Cl21 Cl 0.9371(4) 0.2539(3) 0.45005(16) 0.249(2) Uani 1 1 d U . .
Cl22 Cl 0.8734(2) 0.1710(2) 0.48026(15) 0.2182(16) Uani 1 1 d U . .
Cl23 Cl 0.9403(2) 0.24489(16) 0.52220(13) 0.2064(15) Uani 1 1 d U . .
C520 C 0.9481(12) 0.2126(8) 0.4781(6) 0.221(3) Uani 1 1 d U . .
H520 H 0.9964 0.1949 0.4750 0.265 Uiso 1 1 calc R . .

loop_
_atom_site_aniso_label
_atom_site_aniso_U_11
_atom_site_aniso_U_22
_atom_site_aniso_U_33
_atom_site_aniso_U_23
_atom_site_aniso_U_13
_atom_site_aniso_U_12
O10 0.0680(11) 0.0747(11) 0.0764(14) -0.0043(10) -0.0017(11) -0.0042(10)
O12 0.0578(9) 0.0587(9) 0.0577(8) -0.0001(7) 0.0000(8) -0.0004(8)
O14 0.0658(11) 0.0634(9) 0.0585(8) 0.0028(7) -0.0008(9) -0.0018(10)
O16 0.0742(13) 0.0736(12) 0.0664(8) -0.0015(9) 0.0032(10) -0.0007(11)
O17 0.0775(13) 0.0762(11) 0.0805(13) 0.0036(8) -0.0021(11) 0.0071(10)
O20 0.0630(10) 0.0648(10) 0.0693(10) -0.0004(9) 0.0029(8) -0.0012(9)
O22 0.0867(15) 0.1012(18) 0.0761(10) -0.0052(15) -0.0054(11) 0.0019(16)
O24 0.0701(12) 0.0644(10) 0.0709(9) 0.0020(8) -0.0003(11) 0.0014(10)
O26 0.0841(15) 0.0856(15) 0.0886(16) -0.0007(11) -0.0023(14) 0.0046(12)
O27 0.0886(10) 0.0899(15) 0.0841(15) -0.0033(11) 0.0041(10) -0.0009(13)
O110 0.0756(10) 0.0812(14) 0.0819(16) 0.0023(12) -0.0021(11) 0.0018(10)
O130 0.0660(9) 0.0648(10) 0.0620(10) 0.0019(8) 0.0007(9) 0.0022(8)
O150 0.0675(10) 0.0702(11) 0.0697(12) -0.0002(9) -0.0027(8) -0.0018(9)
O210 0.0646(9) 0.0650(9) 0.0638(12) 0.0001(9) 0.0003(9) -0.0032(8)
O230 0.0722(11) 0.0692(10) 0.0696(12) -0.0011(9) -0.0010(10) 0.0001(10)
O250 0.0739(8) 0.0758(13) 0.0764(13) -0.0009(11) -0.0010(9) 0.0009(11)
N10 0.0696(9) 0.0704(10) 0.0648(15) 0.0004(11) -0.0049(11) -0.0028(8)
N11 0.0542(9) 0.0541(8) 0.0557(9) 0.0015(8) 0.0009(9) 0.0047(7)
N14 0.0550(11) 0.0587(7) 0.0573(11) 0.0011(6) 0.0005(10) -0.0013(8)
N16 0.0633(11) 0.0598(9) 0.0605(11) 0.0017(8) -0.0016(10) -0.0045(8)
N20 0.0688(10) 0.0634(11) 0.0682(14) -0.0044(10) -0.0007(9) 0.0042(9)
N21 0.0669(8) 0.0562(10) 0.0703(10) 0.0005(10) -0.0025(9) -0.0008(8)
N24 0.0654(12) 0.0676(8) 0.0627(13) 0.0013(7) -0.0001(11) -0.0007(10)
N26 0.0757(9) 0.0732(15) 0.0703(12) -0.0039(11) -0.0065(9) -0.0061(10)
C1 0.0721(10) 0.0731(10) 0.0683(17) -0.0031(12) -0.0003(13) 0.0005(9)
C2 0.0730(10) 0.0727(10) 0.079(2) 0.0047(13) -0.0033(14) -0.0011(10)
C3 0.0792(13) 0.0826(15) 0.095(3) 0.0034(17) 0.0092(16) -0.0059(13)
C4 0.0789(12) 0.0874(14) 0.101(3) -0.0010(18) 0.0061(19) -0.0060(17)
C5 0.0796(16) 0.0875(17) 0.088(2) 0.0017(18) 0.0071(17) -0.0031(15)
C6 0.0734(11) 0.0879(16) 0.092(2) 0.0071(18) 0.0065(16) 0.0047(12)
C10 0.0667(9) 0.0717(12) 0.0685(17) 0.0004(12) 0.0003(13) -0.0060(8)
C11 0.0699(10) 0.0635(11) 0.0649(15) -0.0011(10) -0.0032(11) -0.0053(8)
C12 0.0587(10) 0.0604(11) 0.0586(10) -0.0003(9) 0.0000(10) -0.0012(9)
C13 0.0575(10) 0.0609(9) 0.0597(13) -0.0005(8) 0.0016(9) -0.0010(7)
C14 0.0504(11) 0.0590(8) 0.0552(9) 0.0027(7) 0.0007(10) -0.0022(9)
C15 0.0671(10) 0.0620(10) 0.0604(11) -0.0003(9) -0.0029(12) -0.0010(9)
C16 0.0579(13) 0.0619(11) 0.0646(10) -0.0006(9) 0.0021(11) -0.0073(9)
C20 0.0712(13) 0.0798(14) 0.0735(15) 0.0041(13) -0.0012(10) -0.0019(13)
C21 0.0686(9) 0.0746(12) 0.0704(15) 0.0030(12) -0.0011(11) 0.0025(9)
C22 0.0709(10) 0.0671(15) 0.0734(11) 0.0020(14) 0.0016(9) 0.0016(10)
C23 0.0723(10) 0.0673(9) 0.0694(16) -0.0015(9) 0.0041(10) 0.0007(11)
C24 0.0640(15) 0.0660(9) 0.0706(10) 0.0016(8) -0.0015(12) -0.0018(13)
C25 0.0741(9) 0.0703(12) 0.0743(12) -0.0013(11) -0.0044(10) -0.0026(15)
C26 0.0824(14) 0.087(2) 0.085(2) -0.0011(14) 0.0022(13) 0.0040(15)
C110 0.0729(10) 0.0571(11) 0.0636(16) 0.0003(10) -0.0011(11) -0.0052(10)
C111 0.0784(11) 0.101(3) 0.096(2) -0.005(2) -0.0030(13) 0.0103(12)
C112 0.0788(10) 0.085(2) 0.089(2) 0.0004(15) -0.0024(12) 0.0055(11)
C113 0.0890(15) 0.090(2) 0.087(2) 0.0082(16) -0.0047(16) 0.0029(16)
C114 0.0888(15) 0.0807(19) 0.084(2) 0.0058(14) -0.0030(18) -0.0041(16)
C115 0.0732(14) 0.0741(17) 0.077(2) -0.0019(14) 0.0036(13) -0.0007(12)
C116 0.0702(12) 0.0693(15) 0.0689(17) -0.0062(11) 0.0059(11) 0.0027(12)
C117 0.0728(12) 0.0731(16) 0.0745(18) -0.0074(12) 0.0035(13) -0.0016(13)
C130 0.0582(10) 0.0594(13) 0.0595(12) -0.0015(10) 0.0005(10) -0.0017(9)
C131 0.0678(11) 0.0691(13) 0.0650(16) 0.0029(11) -0.0012(12) 0.0038(9)
C132 0.0706(11) 0.0769(15) 0.0778(18) -0.0024(12) -0.0017(12) -0.0014(12)
C133 0.0705(14) 0.0705(14) 0.0728(16) 0.0023(11) -0.0057(12) 0.0015(11)
C134 0.0709(15) 0.0713(15) 0.0748(18) 0.0012(12) 0.0006(12) -0.0011(12)
C135 0.0753(16) 0.0767(16) 0.0742(19) -0.0002(12) 0.0041(14) 0.0015(14)
C136 0.0693(15) 0.0776(17) 0.0763(19) -0.0032(14) -0.0011(13) 0.0003(12)
C137 0.0775(17) 0.0779(17) 0.0777(19) 0.0016(14) 0.0028(13) -0.0050(13)
C150 0.0660(11) 0.0634(14) 0.0623(14) -0.0051(10) -0.0038(9) 0.0006(10)
C151 0.0798(15) 0.0817(15) 0.0702(19) 0.0000(13) 0.0049(12) -0.0008(13)
C152 0.0723(11) 0.0750(13) 0.0712(17) -0.0005(12) 0.0010(12) 0.0023(11)
C153 0.0739(13) 0.0771(14) 0.081(2) 0.0002(13) -0.0079(14) 0.0004(11)
C154 0.0777(10) 0.0717(14) 0.0714(19) -0.0034(12) -0.0039(14) 0.0046(10)
C155 0.0778(12) 0.0808(13) 0.076(2) -0.0020(13) -0.0011(15) 0.0031(11)
C156 0.0693(13) 0.0820(13) 0.081(2) -0.0012(13) -0.0016(14) 0.0020(11)
C157 0.0722(12) 0.0787(15) 0.077(2) -0.0043(13) 0.0000(15) 0.0018(11)
Br1 0.0847(2) 0.0849(2) 0.0846(3) -0.00004(19) 0.0003(2) -0.0003(2)
C170 0.0847(19) 0.0790(16) 0.095(2) -0.0001(11) 0.0015(13) 0.0103(12)
C171 0.104(2) 0.098(3) 0.098(3) -0.0040(19) 0.0188(19) 0.0026(19)
C172 0.108(3) 0.101(3) 0.096(2) -0.0139(18) -0.002(2) 0.005(2)
C173 0.096(3) 0.0818(17) 0.102(2) 0.0045(17) 0.001(2) 0.0138(17)
C210 0.0657(10) 0.0752(11) 0.0657(17) -0.0011(13) 0.0014(14) 0.0029(10)
C211 0.0740(12) 0.0714(12) 0.083(2) -0.0007(15) -0.0033(14) 0.0051(10)
C212 0.0713(12) 0.0718(12) 0.0720(18) 0.0015(13) 0.0012(13) 0.0023(9)
C213 0.0748(14) 0.0727(12) 0.0702(19) -0.0018(14) 0.0030(13) -0.0001(11)
C214 0.0777(15) 0.0804(13) 0.078(2) 0.0021(15) -0.0018(15) -0.0029(13)
C215 0.0763(16) 0.0805(15) 0.077(2) 0.0015(15) 0.0008(15) 0.0000(11)
C216 0.0703(14) 0.0789(13) 0.0721(19) 0.0014(15) 0.0015(13) 0.0031(12)
C217 0.0749(15) 0.0738(13) 0.078(2) 0.0015(14) -0.0030(14) 0.0043(12)
C230 0.0713(14) 0.0696(11) 0.0713(15) -0.0006(10) -0.0019(14) -0.0004(11)
C231 0.0752(11) 0.0739(16) 0.0763(19) 0.0018(12) 0.0014(12) -0.0019(12)
C232 0.0751(10) 0.0689(16) 0.0780(15) -0.0019(14) 0.0009(9) -0.0037(12)
C233 0.0798(12) 0.081(2) 0.0796(15) -0.0013(16) 0.0027(13) 0.0028(17)
C234 0.0783(14) 0.0761(18) 0.0753(14) 0.0022(15) 0.0015(12) 0.0023(16)
C235 0.0793(15) 0.0714(17) 0.0789(17) 0.0017(15) 0.0006(11) -0.0065(15)
C236 0.0790(12) 0.083(2) 0.0807(16) -0.0026(17) -0.0028(14) 0.0003(17)
C237 0.0763(13) 0.0773(18) 0.0799(16) 0.0032(15) -0.0015(11) -0.0042(16)
C250 0.0744(9) 0.0731(17) 0.0681(15) -0.0020(14) -0.0055(9) -0.0009(14)
C251 0.0753(10) 0.0710(13) 0.0745(15) -0.0006(13) -0.0030(12) 0.0030(13)
C252 0.0664(14) 0.0706(11) 0.0698(11) -0.0012(10) 0.0055(12) 0.0031(12)
C253 0.0713(18) 0.0709(12) 0.0723(12) -0.0005(9) 0.0015(14) 0.0021(13)
C254 0.092(3) 0.0800(15) 0.0792(11) -0.0037(11) -0.0030(18) -0.0083(17)
C255 0.087(2) 0.0810(13) 0.0790(13) -0.0036(11) -0.0034(18) -0.0075(16)
C256 0.0679(17) 0.0778(12) 0.0778(13) -0.0041(10) -0.0020(15) -0.0005(13)
C257 0.080(2) 0.0768(14) 0.0731(12) 0.0010(11) -0.0025(16) -0.0039(15)
Br2 0.07239(19) 0.07269(18) 0.0723(2) 0.00000(15) -0.00032(16) 0.00008(15)
C270 0.0910(14) 0.0996(17) 0.095(2) -0.0012(17) 0.0091(12) 0.000(2)
C271 0.0914(19) 0.109(3) 0.110(2) 0.003(2) -0.001(2) 0.003(3)
C272 0.101(3) 0.0975(15) 0.104(3) 0.0023(17) 0.001(3) 0.0133(19)
C273 0.098(3) 0.105(2) 0.102(2) 0.004(2) 0.0139(19) -0.001(3)
O30 0.0686(10) 0.0672(10) 0.0660(13) -0.0017(9) 0.0009(9) -0.0015(9)
O32 0.0691(12) 0.0691(11) 0.0698(9) 0.0018(9) -0.0025(10) -0.0009(10)
O34 0.0701(12) 0.0746(13) 0.0738(10) 0.0020(11) 0.0008(9) -0.0025(11)
O36 0.0880(17) 0.0856(15) 0.0760(9) 0.0009(12) 0.0024(12) 0.0016(14)
O37 0.0763(12) 0.0764(12) 0.0814(13) -0.0004(10) 0.0039(10) 0.0015(9)
O40 0.0707(12) 0.0707(11) 0.0663(10) 0.0010(8) -0.0014(9) -0.0052(11)
O42 0.0583(10) 0.0593(9) 0.0606(8) -0.0009(7) -0.0001(9) 0.0005(8)
O44 0.0666(11) 0.0692(11) 0.0705(9) 0.0006(10) 0.0016(8) -0.0027(10)
O46 0.0785(14) 0.0725(12) 0.0811(12) -0.0003(10) -0.0029(11) 0.0000(11)
O47 0.0908(16) 0.0878(10) 0.0844(14) -0.0037(10) 0.0009(14) -0.0028(13)
O142 0.0759(10) 0.0719(10) 0.0783(15) -0.0028(11) -0.0010(11) -0.0035(10)
O310 0.0716(13) 0.0740(11) 0.0756(13) -0.0001(9) 0.0024(11) 0.0056(9)
O330 0.0688(12) 0.0712(9) 0.0686(11) -0.0002(9) -0.0024(9) -0.0010(9)
O350 0.0728(13) 0.0778(10) 0.0717(13) 0.0005(10) -0.0010(11) 0.0009(9)
O430 0.0728(9) 0.0788(14) 0.0805(13) -0.0004(12) -0.0012(10) 0.0011(12)
O450 0.0736(14) 0.0799(8) 0.0719(13) 0.0003(9) 0.0002(12) 0.0000(11)
N30 0.0706(11) 0.0783(10) 0.0732(17) -0.0004(13) -0.0024(12) 0.0050(9)
N31 0.0751(13) 0.0761(13) 0.0710(10) 0.0018(12) 0.0013(11) 0.0022(11)
N34 0.0743(9) 0.0630(12) 0.0692(14) 0.0019(11) 0.0022(8) 0.0035(10)
N36 0.0753(13) 0.0756(13) 0.0785(14) 0.0001(11) -0.0010(12) 0.0021(10)
N40 0.0734(13) 0.0728(10) 0.0723(15) 0.0039(9) -0.0020(12) -0.0009(10)
N41 0.0710(14) 0.0704(9) 0.0629(9) -0.0001(9) 0.0013(12) -0.0022(10)
N44 0.0678(8) 0.0631(12) 0.0691(14) -0.0003(11) 0.0002(8) -0.0004(10)
N46 0.0750(16) 0.0812(9) 0.0732(14) 0.0009(9) 0.0005(12) 0.0031(11)
C30 0.0715(14) 0.0763(10) 0.0685(18) -0.0007(12) -0.0004(12) 0.0039(9)
C31 0.0762(14) 0.0763(12) 0.0721(18) 0.0019(11) -0.0025(12) 0.0036(8)
C32 0.0705(15) 0.0743(11) 0.0715(11) 0.0004(13) -0.0002(12) 0.0019(11)
C33 0.0775(12) 0.0730(10) 0.083(2) -0.0027(12) -0.0038(12) 0.0036(9)
C34 0.0739(10) 0.0678(16) 0.0736(11) -0.0035(13) 0.0015(9) 0.0042(13)
C35 0.0783(13) 0.0768(12) 0.0760(13) -0.0019(13) -0.0006(12) -0.0001(10)
C36 0.0675(14) 0.0685(15) 0.0746(11) 0.0004(12) 0.0002(12) 0.0096(9)
C40 0.0681(12) 0.0703(11) 0.0664(14) 0.0003(9) 0.0001(11) -0.0039(11)
C41 0.0715(11) 0.0698(10) 0.0620(14) -0.0003(10) -0.0032(10) -0.0019(9)
C42 0.0571(14) 0.0637(9) 0.0621(10) 0.0015(8) 0.0031(12) 0.0015(9)
C43 0.0685(9) 0.0643(10) 0.0640(15) 0.0033(9) 0.0018(11) -0.0008(11)
C44 0.0698(9) 0.0784(17) 0.0721(11) 0.0000(12) 0.0009(9) 0.0048(15)
C45 0.0653(11) 0.0791(8) 0.0656(13) 0.0050(9) 0.0054(10) 0.0003(14)
C46 0.099(3) 0.0851(13) 0.089(2) -0.0022(13) 0.0091(19) -0.0052(18)
C100 0.0797(11) 0.0833(11) 0.084(2) -0.0006(14) 0.0074(16) -0.0011(11)
C101 0.0809(11) 0.0779(10) 0.092(2) -0.0025(15) 0.0040(17) 0.0014(10)
C102 0.0866(16) 0.0771(11) 0.095(3) -0.0045(16) 0.002(2) -0.0013(12)
C103 0.0886(16) 0.0806(14) 0.094(3) -0.0047(18) 0.000(2) 0.0021(15)
C104 0.0882(15) 0.0835(12) 0.081(2) 0.0021(17) 0.0017(18) 0.0022(17)
C105 0.0814(15) 0.0801(13) 0.083(2) -0.0029(16) -0.0041(18) 0.0054(12)
C310 0.0789(17) 0.0805(13) 0.077(2) 0.0013(12) -0.0031(14) -0.0024(14)
C311 0.085(2) 0.0815(13) 0.0852(17) -0.0058(14) -0.0041(15) -0.0015(15)
C312 0.0823(18) 0.0819(18) 0.0804(15) -0.0023(13) 0.0003(13) -0.0009(13)
C313 0.087(2) 0.087(2) 0.0836(17) -0.0063(15) -0.0031(15) 0.0037(16)
C314 0.094(2) 0.087(2) 0.0836(17) -0.0039(16) -0.0051(17) 0.0021(17)
C315 0.085(2) 0.090(2) 0.0805(17) -0.0014(15) -0.0031(17) -0.0010(16)
C316 0.090(2) 0.089(2) 0.086(2) -0.0042(16) -0.0058(17) 0.0036(17)
C317 0.0778(18) 0.0708(16) 0.0770(16) 0.0019(13) 0.0036(14) -0.0088(12)
C330 0.0732(15) 0.0746(11) 0.0681(18) -0.0008(14) -0.0025(14) 0.0025(9)
C331 0.0764(18) 0.0773(11) 0.0772(17) -0.0035(13) 0.0045(12) 0.0008(13)
C332 0.0757(17) 0.0770(10) 0.0708(17) -0.0024(10) 0.0024(13) 0.0014(12)
C333 0.0749(17) 0.0767(11) 0.0731(19) -0.0027(13) 0.0024(13) 0.0017(13)
C334 0.088(2) 0.0786(11) 0.094(3) -0.0017(17) -0.0085(17) -0.0007(16)
C335 0.080(2) 0.0825(13) 0.088(3) -0.0026(16) -0.0015(16) -0.0038(15)
C336 0.078(2) 0.0852(15) 0.080(2) -0.0024(15) -0.0005(15) -0.0033(14)
C337 0.079(2) 0.0835(12) 0.082(2) 0.0014(16) -0.0039(14) -0.0019(15)
C350 0.0756(19) 0.0783(13) 0.0745(18) 0.0006(10) 0.0009(13) 0.0019(13)
C351 0.089(2) 0.0812(13) 0.085(2) -0.0051(10) 0.0049(16) -0.0024(15)
C352 0.0891(14) 0.0801(14) 0.090(2) -0.0041(15) 0.0043(17) -0.0048(11)
C353 0.0872(13) 0.0827(16) 0.088(3) 0.0046(14) -0.0002(18) -0.0025(15)
C354 0.0875(14) 0.0841(16) 0.080(2) 0.0045(14) -0.0035(17) -0.0037(13)
C355 0.0863(14) 0.0822(16) 0.088(3) 0.0042(14) 0.0024(17) -0.0023(13)
C356 0.0872(14) 0.0914(18) 0.090(3) 0.0058(16) 0.0042(19) -0.0037(14)
C357 0.0866(15) 0.0883(19) 0.089(3) 0.0024(16) 0.0054(19) -0.0036(13)
Br3 0.0778(2) 0.0781(2) 0.0781(2) -0.00040(17) 0.00009(18) 0.00014(17)
C370 0.089(2) 0.090(2) 0.100(2) -0.0047(12) -0.0027(13) -0.0087(12)
C371 0.114(3) 0.126(3) 0.103(3) 0.006(2) -0.023(2) -0.005(3)
C372 0.130(4) 0.117(3) 0.108(3) -0.030(2) 0.000(3) -0.007(3)
C373 0.093(3) 0.102(3) 0.113(3) 0.001(2) 0.000(2) -0.017(2)
C410 0.0694(10) 0.0701(11) 0.0682(18) -0.0004(14) -0.0005(13) 0.0009(11)
C411 0.0761(12) 0.0775(17) 0.0762(15) -0.0031(16) -0.0003(12) -0.0038(12)
C412 0.0761(10) 0.0757(18) 0.0722(13) -0.0023(13) -0.0024(11) -0.0014(14)
C413 0.0783(13) 0.0716(17) 0.0750(13) 0.0011(14) -0.0017(11) -0.0035(15)
C414 0.0822(16) 0.081(2) 0.0772(16) 0.0031(16) 0.0015(12) 0.0009(16)
C415 0.0780(14) 0.0790(19) 0.0775(14) -0.0024(15) -0.0014(14) -0.0035(16)
C416 0.0807(14) 0.079(2) 0.0805(17) 0.0015(16) 0.0014(13) 0.0049(16)
C417 0.0806(15) 0.0764(19) 0.0801(17) 0.0038(16) 0.0007(12) 0.0038(16)
C430 0.0711(11) 0.0645(13) 0.0764(17) 0.0001(14) -0.0003(11) 0.0041(11)
C431 0.0820(15) 0.095(2) 0.0814(17) 0.0011(16) -0.0071(14) -0.0048(17)
C432 0.0777(13) 0.090(2) 0.0775(12) -0.0015(16) -0.0024(10) -0.0029(16)
C433 0.0801(15) 0.084(2) 0.0793(15) 0.0026(16) 0.0002(12) 0.0013(16)
C434 0.0775(15) 0.0734(18) 0.0797(13) 0.0018(16) 0.0031(13) 0.0022(14)
C435 0.0806(15) 0.0773(19) 0.0805(14) 0.0016(16) 0.0016(14) -0.0006(15)
C436 0.0807(17) 0.0792(19) 0.0750(15) -0.0008(16) -0.0005(11) -0.0029(16)
C437 0.0770(16) 0.0766(18) 0.0764(12) 0.0023(15) -0.0032(12) 0.0012(15)
C450 0.077(2) 0.0785(9) 0.0738(18) 0.0022(10) -0.0014(16) 0.0023(16)
C451 0.0910(14) 0.0794(10) 0.089(2) 0.0006(14) -0.0041(16) 0.001(2)
C452 0.0859(11) 0.081(2) 0.0884(16) 0.0035(16) -0.0012(12) 0.0039(17)
C453 0.0858(11) 0.086(2) 0.0864(16) 0.0014(18) 0.0000(12) 0.000(2)
C454 0.0877(9) 0.087(2) 0.0847(17) 0.0022(18) -0.0004(11) 0.001(2)
C455 0.0866(10) 0.087(2) 0.0827(15) -0.0072(17) 0.0008(11) 0.0006(19)
C456 0.0859(12) 0.086(2) 0.0877(16) 0.0002(18) 0.0033(11) 0.002(2)
C457 0.0892(13) 0.101(3) 0.0877(19) 0.005(2) 0.0021(12) 0.004(2)
Br4 0.0886(3) 0.0890(3) 0.0883(3) -0.0003(2) 0.0000(2) 0.0003(2)
C470 0.0975(16) 0.0888(14) 0.0944(19) -0.0036(13) -0.0043(19) -0.0053(19)
C471 0.107(2) 0.089(2) 0.1001(18) -0.0080(16) -0.001(2) -0.004(3)
C472 0.0974(16) 0.109(3) 0.113(4) 0.002(3) 0.000(2) -0.0130(18)
C473 0.118(3) 0.098(2) 0.106(2) 0.009(2) -0.004(3) -0.001(3)
C501 0.124(2) 0.123(4) 0.124(3) 0.007(3) 0.001(2) 0.003(4)
C502 0.1168(19) 0.113(4) 0.121(3) 0.002(3) 0.003(2) 0.005(3)
C503 0.117(2) 0.122(4) 0.107(3) -0.011(3) 0.000(2) -0.004(3)
C504 0.120(2) 0.114(4) 0.122(3) -0.002(3) -0.006(2) -0.001(3)
C505 0.127(2) 0.124(5) 0.127(4) 0.006(4) -0.008(3) 0.001(4)
C506 0.136(3) 0.121(5) 0.122(4) 0.003(4) -0.009(3) -0.010(4)
C507 0.131(2) 0.130(3) 0.128(5) -0.001(3) 0.009(3) 0.000(2)
C508 0.1263(19) 0.129(3) 0.125(5) -0.005(3) 0.000(4) -0.005(3)
C509 0.126(2) 0.130(3) 0.131(5) -0.009(3) -0.001(4) -0.001(3)
C510 0.131(3) 0.139(4) 0.125(5) -0.002(4) -0.002(4) 0.000(3)
C511 0.134(2) 0.138(4) 0.127(6) -0.002(4) 0.011(4) 0.005(3)
C512 0.135(2) 0.124(4) 0.128(6) -0.010(3) 0.001(4) 0.000(3)
Cl21 0.270(5) 0.268(3) 0.2078(19) -0.006(3) 0.078(4) -0.009(4)
Cl22 0.188(2) 0.230(3) 0.237(4) -0.049(2) -0.054(3) -0.061(3)
Cl23 0.210(3) 0.194(3) 0.215(2) 0.001(2) -0.046(3) -0.096(2)
C520 0.204(9) 0.202(10) 0.257(7) -0.026(4) 0.007(14) -0.053(7)

loop_
_atom_type_symbol
_atom_type_description
_atom_type_scat_dispersion_real
_atom_type_scat_dispersion_imag
_atom_type_scat_source
C C 0.0181 0.0091 'International Tables Vol C Tables 4.2.6.8 and 6.1.1.4'
H H 0.0000 0.0000 'International Tables Vol C Tables 4.2.6.8 and 6.1.1.4'
N N 0.0311 0.0180 'International Tables Vol C Tables 4.2.6.8 and 6.1.1.4'
O O 0.0492 0.0322 'International Tables Vol C Tables 4.2.6.8 and 6.1.1.4'
Br Br -0.6763 1.2805 'International Tables Vol C Tables 4.2.6.8 and 6.1.1.4'
Cl Cl 0.3639 0.7018 'International Tables Vol C Tables 4.2.6.8 and 6.1.1.4'

loop_
_geom_angle_atom_site_label_1
_geom_angle_atom_site_label_2
_geom_angle_atom_site_label_3
_geom_angle
_geom_angle_site_symmetry_1
_geom_angle_site_symmetry_3
_geom_angle_publ_flag
C16 O17 C170 117.7(3) . . ?
C26 O27 C270 124.5(4) . . ?
C110 O110 C111 117.5(4) . . ?
C130 O130 C131 111.6(3) . . ?
C151 O150 C150 125.8(3) . . ?
C211 O210 C210 104.8(3) . . ?
C230 O230 C231 113.1(3) . . ?
C250 O250 C251 117.3(3) . . ?
C10 N10 C2 121.3(3) . . ?
C10 N10 H10 119.4 . . ?
C2 N10 H10 119.4 . . ?
C12 N11 C11 124.2(3) . . ?
C12 N11 H11 117.9 . . ?
C11 N11 H11 117.9 . . ?
C14 N14 C13 122.3(3) . . ?
C14 N14 H14 118.8 . . ?
C13 N14 H14 118.8 . . ?
C15 N16 C16 122.7(3) . . ?
C15 N16 H16 118.6 . . ?
C16 N16 H16 118.6 . . ?
C20 N20 C1 119.3(3) . . ?
C20 N20 H20 120.3 . . ?
C1 N20 H20 120.3 . . ?
C22 N21 C21 122.0(3) . . ?
C22 N21 H21 119.0 . . ?
C21 N21 H21 119.0 . . ?
C24 N24 C23 118.5(3) . . ?
C24 N24 H24 120.8 . . ?
C23 N24 H24 120.7 . . ?
C26 N26 C25 122.9(4) . . ?
C26 N26 H26 118.5 . . ?
C25 N26 H26 118.5 . . ?
N20 C1 C2 117.0(3) . . ?
N20 C1 C6 108.8(4) . . ?
C2 C1 C6 108.4(4) . . ?
N20 C1 H1 107.4 . . ?
C2 C1 H1 107.4 . . ?
C6 C1 H1 107.4 . . ?
C1 C2 C3 112.5(4) . . ?
C1 C2 N10 108.5(3) . . ?
C3 C2 N10 113.7(4) . . ?
C1 C2 H2 107.3 . . ?
C3 C2 H2 107.3 . . ?
N10 C2 H2 107.3 . . ?
C4 C3 C2 106.8(4) . . ?
C4 C3 H3A 110.3 . . ?
C2 C3 H3A 110.3 . . ?
C4 C3 H3B 110.4 . . ?
C2 C3 H3B 110.4 . . ?
H3A C3 H3B 108.6 . . ?
C5 C4 C3 112.0(5) . . ?
C5 C4 H4A 109.2 . . ?
C3 C4 H4A 109.2 . . ?
C5 C4 H4B 109.2 . . ?
C3 C4 H4B 109.2 . . ?
H4A C4 H4B 107.9 . . ?
C4 C5 C6 99.1(4) . . ?
C4 C5 H5A 111.9 . . ?
C6 C5 H5A 111.9 . . ?
C4 C5 H5B 112.0 . . ?
C6 C5 H5B 112.0 . . ?
H5A C5 H5B 109.6 . . ?
C1 C6 C5 115.8(4) . . ?
C1 C6 H6A 108.3 . . ?
C5 C6 H6A 108.3 . . ?
C1 C6 H6B 108.3 . . ?
C5 C6 H6B 108.3 . . ?
H6A C6 H6B 107.4 . . ?
O10 C10 N10 122.2(3) . . ?
O10 C10 C11 124.8(4) . . ?
N10 C10 C11 112.8(3) . . ?
N11 C11 C10 118.9(3) . . ?
N11 C11 C110 110.1(3) . . ?
C10 C11 C110 109.6(3) . . ?
N11 C11 H11A 105.8 . . ?
C10 C11 H11A 105.8 . . ?
C110 C11 H11A 105.8 . . ?
O12 C12 N11 119.7(3) . . ?
O12 C12 C13 122.9(3) . . ?
N11 C12 C13 117.2(3) . . ?
N14 C13 C12 111.6(3) . . ?
N14 C13 C130 113.3(3) . . ?
C12 C13 C130 105.7(3) . . ?
N14 C13 H13 108.7 . . ?
C12 C13 H13 108.7 . . ?
C130 C13 H13 108.7 . . ?
O14 C14 N14 122.4(3) . . ?
O14 C14 C15 121.8(3) . . ?
N14 C14 C15 115.5(3) . . ?
N16 C15 C150 114.8(3) . . ?
N16 C15 C14 105.7(3) . . ?
C150 C15 C14 109.9(3) . . ?
N16 C15 H15 108.8 . . ?
C150 C15 H15 108.8 . . ?
C14 C15 H15 108.7 . . ?
O16 C16 O17 129.3(3) . . ?
O16 C16 N16 121.1(3) . . ?
O17 C16 N16 109.6(3) . . ?
O20 C20 N20 121.4(4) . . ?
O20 C20 C21 121.3(4) . . ?
N20 C20 C21 117.3(4) . . ?
N21 C21 C20 113.3(3) . . ?
N21 C21 C210 110.2(3) . . ?
C20 C21 C210 111.7(3) . . ?
N21 C21 H21A 107.0 . . ?
C20 C21 H21A 107.0 . . ?
C210 C21 H21A 107.1 . . ?
O22 C22 N21 121.5(4) . . ?
O22 C22 C23 120.5(4) . . ?
N21 C22 C23 117.9(4) . . ?
N24 C23 C22 107.5(3) . . ?
N24 C23 C230 114.1(3) . . ?
C22 C23 C230 114.7(3) . . ?
N24 C23 H23 106.7 . . ?
C22 C23 H23 106.7 . . ?
C230 C23 H23 106.7 . . ?
O24 C24 N24 121.9(3) . . ?
O24 C24 C25 122.5(3) . . ?
N24 C24 C25 115.5(3) . . ?
N26 C25 C250 113.3(3) . . ?
N26 C25 C24 112.7(3) . . ?
C250 C25 C24 107.2(3) . . ?
N26 C25 H25 107.8 . . ?
C250 C25 H25 107.8 . . ?
C24 C25 H25 107.8 . . ?
O26 C26 O27 132.4(5) . . ?
O26 C26 N26 119.5(5) . . ?
O27 C26 N26 108.1(4) . . ?
O110 C110 C11 108.6(3) . . ?
O110 C110 H11B 110.0 . . ?
C11 C110 H11B 110.0 . . ?
O110 C110 H11C 109.9 . . ?
C11 C110 H11C 110.0 . . ?
H11B C110 H11C 108.3 . . ?
O110 C111 C112 107.8(4) . . ?
O110 C111 H11D 110.1 . . ?
C112 C111 H11D 110.2 . . ?
O110 C111 H11E 110.1 . . ?
C112 C111 H11E 110.1 . . ?
H11D C111 H11E 108.4 . . ?
C113 C112 C117 119.6(5) . . ?
C113 C112 C111 120.1(5) . . ?
C117 C112 C111 119.9(5) . . ?
C112 C113 C114 120.1(5) . . ?
C112 C113 H113 119.9 . . ?
C114 C113 H113 120.0 . . ?
C113 C114 C115 119.3(5) . . ?
C113 C114 H114 120.2 . . ?
C115 C114 H114 120.5 . . ?
C116 C115 C114 121.0(4) . . ?
C116 C115 H115 119.6 . . ?
C114 C115 H115 119.4 . . ?
C115 C116 C117 120.0(4) . . ?
C115 C116 H116 120.1 . . ?
C117 C116 H116 119.9 . . ?
C116 C117 C112 119.8(4) . . ?
C116 C117 H117 120.2 . . ?
C112 C117 H117 120.0 . . ?
O130 C130 C13 106.9(3) . . ?
O130 C130 H13A 110.3 . . ?
C13 C130 H13A 110.3 . . ?
O130 C130 H13B 110.4 . . ?
C13 C130 H13B 110.3 . . ?
H13A C130 H13B 108.6 . . ?
O130 C131 C132 107.2(3) . . ?
O130 C131 H13C 110.3 . . ?
C132 C131 H13C 110.1 . . ?
O130 C131 H13D 110.3 . . ?
C132 C131 H13D 110.4 . . ?
H13C C131 H13D 108.5 . . ?
C133 C132 C137 120.0(4) . . ?
C133 C132 C131 122.8(4) . . ?
C137 C132 C131 117.2(4) . . ?
C132 C133 C134 120.5(4) . . ?
C132 C133 H133 119.7 . . ?
C134 C133 H133 119.7 . . ?
C135 C134 C133 119.7(4) . . ?
C135 C134 H134 120.1 . . ?
C133 C134 H134 120.2 . . ?
C134 C135 C136 120.0(4) . . ?
C134 C135 H135 120.0 . . ?
C136 C135 H135 120.0 . . ?
C137 C136 C135 120.0(4) . . ?
C137 C136 H136 120.0 . . ?
C135 C136 H136 120.0 . . ?
C136 C137 C132 119.8(4) . . ?
C136 C137 H137 120.1 . . ?
C132 C137 H137 120.1 . . ?
O150 C150 C15 113.4(3) . . ?
O150 C150 H15A 108.9 . . ?
C15 C150 H15A 108.9 . . ?
O150 C150 H15B 108.9 . . ?
C15 C150 H15B 108.9 . . ?
H15A C150 H15B 107.7 . . ?
O150 C151 C152 112.1(3) . . ?
O150 C151 H15C 109.2 . . ?
C152 C151 H15C 109.1 . . ?
O150 C151 H15D 109.2 . . ?
C152 C151 H15D 109.3 . . ?
H15C C151 H15D 107.9 . . ?
C153 C152 C157 119.6(3) . . ?
C153 C152 C151 121.9(3) . . ?
C157 C152 C151 118.5(3) . . ?
C152 C153 C154 120.3(4) . . ?
C152 C153 H153 119.8 . . ?
C154 C153 H153 119.9 . . ?
C155 C154 C153 120.3(4) . . ?
C155 C154 H154 119.8 . . ?
C153 C154 H154 119.9 . . ?
C154 C155 C156 119.3(4) . . ?
C154 C155 Br1 124.1(3) . . ?
C156 C155 Br1 116.4(3) . . ?
C157 C156 C155 120.3(4) . . ?
C157 C156 H156 119.9 . . ?
C155 C156 H156 119.8 . . ?
C156 C157 C152 120.2(4) . . ?
C156 C157 H157 119.9 . . ?
C152 C157 H157 119.9 . . ?
C172 C170 C171 109.5(5) . . ?
C172 C170 C173 115.0(5) . . ?
C171 C170 C173 110.2(5) . . ?
C172 C170 O17 119.7(4) . . ?
C171 C170 O17 101.3(4) . . ?
C173 C170 O17 100.0(4) . . ?
C170 C171 H17A 109.5 . . ?
C170 C171 H17B 109.4 . . ?
H17A C171 H17B 109.5 . . ?
C170 C171 H17C 109.4 . . ?
H17A C171 H17C 109.5 . . ?
H17B C171 H17C 109.5 . . ?
C170 C172 H17D 109.4 . . ?
C170 C172 H17E 109.5 . . ?
H17D C172 H17E 109.5 . . ?
C170 C172 H17F 109.5 . . ?
H17D C172 H17F 109.5 . . ?
H17E C172 H17F 109.5 . . ?
C170 C173 H17G 109.4 . . ?
C170 C173 H17H 109.5 . . ?
H17G C173 H17H 109.5 . . ?
C170 C173 H17I 109.5 . . ?
H17G C173 H17I 109.5 . . ?
H17H C173 H17I 109.5 . . ?
O210 C210 C21 106.9(3) . . ?
O210 C210 H21B 110.3 . . ?
C21 C210 H21B 110.3 . . ?
O210 C210 H21C 110.3 . . ?
C21 C210 H21C 110.3 . . ?
H21B C210 H21C 108.6 . . ?
O210 C211 C212 105.5(3) . . ?
O210 C211 H21D 110.6 . . ?
C212 C211 H21D 110.7 . . ?
O210 C211 H21E 110.7 . . ?
C212 C211 H21E 110.6 . . ?
H21D C211 H21E 108.8 . . ?
C213 C212 C217 120.2(4) . . ?
C213 C212 C211 116.5(4) . . ?
C217 C212 C211 123.4(4) . . ?
C212 C213 C214 119.7(4) . . ?
C212 C213 H213 120.2 . . ?
C214 C213 H213 120.1 . . ?
C215 C214 C213 119.6(4) . . ?
C215 C214 H214 120.2 . . ?
C213 C214 H214 120.1 . . ?
C214 C215 C216 120.1(4) . . ?
C214 C215 H215 119.9 . . ?
C216 C215 H215 120.1 . . ?
C217 C216 C215 120.4(4) . . ?
C217 C216 H216 119.8 . . ?
C215 C216 H216 119.8 . . ?
C216 C217 C212 120.0(4) . . ?
C216 C217 H217 120.0 . . ?
C212 C217 H217 119.9 . . ?
O230 C230 C23 104.5(3) . . ?
O230 C230 H23A 110.8 . . ?
C23 C230 H23A 110.9 . . ?
O230 C230 H23B 110.8 . . ?
C23 C230 H23B 110.8 . . ?
H23A C230 H23B 108.9 . . ?
O230 C231 C232 109.5(3) . . ?
O230 C231 H23C 109.8 . . ?
C232 C231 H23C 109.8 . . ?
O230 C231 H23D 109.8 . . ?
C232 C231 H23D 109.7 . . ?
H23C C231 H23D 108.2 . . ?
C233 C232 C237 120.5(4) . . ?
C233 C232 C231 123.1(4) . . ?
C237 C232 C231 116.3(4) . . ?
C232 C233 C234 120.1(5) . . ?
C232 C233 H233 120.1 . . ?
C234 C233 H233 119.9 . . ?
C235 C234 C233 119.6(4) . . ?
C235 C234 H234 120.1 . . ?
C233 C234 H234 120.3 . . ?
C234 C235 C236 119.9(4) . . ?
C234 C235 H235 120.0 . . ?
C236 C235 H235 120.1 . . ?
C237 C236 C235 120.0(5) . . ?
C237 C236 H236 120.1 . . ?
C235 C236 H236 120.0 . . ?
C236 C237 C232 120.0(4) . . ?
C236 C237 H237 120.0 . . ?
C232 C237 H237 120.1 . . ?
O250 C250 C25 111.9(3) . . ?
O250 C250 H25A 109.2 . . ?
C25 C250 H25A 109.2 . . ?
O250 C250 H25B 109.2 . . ?
C25 C250 H25B 109.2 . . ?
H25A C250 H25B 107.9 . . ?
O250 C251 C252 111.9(3) . . ?
O250 C251 H25C 109.2 . . ?
C252 C251 H25C 109.2 . . ?
O250 C251 H25D 109.3 . . ?
C252 C251 H25D 109.3 . . ?
H25C C251 H25D 107.9 . . ?
C253 C252 C257 119.7(4) . . ?
C253 C252 C251 118.2(4) . . ?
C257 C252 C251 122.0(4) . . ?
C252 C253 C254 120.0(4) . . ?
C252 C253 H253 119.9 . . ?
C254 C253 H253 120.1 . . ?
C255 C254 C253 120.5(4) . . ?
C255 C254 H254 119.8 . . ?
C253 C254 H254 119.8 . . ?
C254 C255 C256 119.9(4) . . ?
C254 C255 Br2 121.0(3) . . ?
C256 C255 Br2 119.1(3) . . ?
C255 C256 C257 119.6(4) . . ?
C255 C256 H256 120.2 . . ?
C257 C256 H256 120.2 . . ?
C256 C257 C252 120.4(4) . . ?
C256 C257 H257 119.8 . . ?
C252 C257 H257 119.8 . . ?
O27 C270 C271 117.1(5) . . ?
O27 C270 C272 103.4(5) . . ?
C271 C270 C272 105.6(5) . . ?
O27 C270 C273 112.0(5) . . ?
C271 C270 C273 109.7(5) . . ?
C272 C270 C273 108.3(5) . . ?
C270 C271 H27A 109.5 . . ?
C270 C271 H27B 109.4 . . ?
H27A C271 H27B 109.5 . . ?
C270 C271 H27C 109.5 . . ?
H27A C271 H27C 109.5 . . ?
H27B C271 H27C 109.5 . . ?
C270 C272 H27D 109.4 . . ?
C270 C272 H27E 109.5 . . ?
H27D C272 H27E 109.5 . . ?
C270 C272 H27F 109.5 . . ?
H27D C272 H27F 109.5 . . ?
H27E C272 H27F 109.5 . . ?
C270 C273 H27G 109.5 . . ?
C270 C273 H27H 109.5 . . ?
H27G C273 H27H 109.5 . . ?
C270 C273 H27I 109.4 . . ?
H27G C273 H27I 109.5 . . ?
H27H C273 H27I 109.5 . . ?
C36 O37 C370 115.7(4) . . ?
C46 O47 C470 117.1(4) . . ?
C410 O142 C411 116.3(3) . . ?
C310 O310 C311 114.3(3) . . ?
C331 O330 C330 123.4(4) . . ?
C351 O350 C350 127.0(3) . . ?
C430 O430 C431 118.1(3) . . ?
C451 O450 C450 126.2(4) . . ?
C30 N30 C100 121.0(4) . . ?
C30 N30 H30 119.6 . . ?
C100 N30 H30 119.5 . . ?
C32 N31 C31 122.0(4) . . ?
C32 N31 H31 119.0 . . ?
C31 N31 H31 119.0 . . ?
C34 N34 C33 123.9(4) . . ?
C34 N34 H34 118.0 . . ?
C33 N34 H34 118.1 . . ?
C36 N36 C35 121.6(4) . . ?
C36 N36 H36 119.2 . . ?
C35 N36 H36 119.2 . . ?
C40 N40 C101 123.1(4) . . ?
C40 N40 H40 118.5 . . ?
C101 N40 H40 118.5 . . ?
C42 N41 C41 123.4(3) . . ?
C42 N41 H41 118.3 . . ?
C41 N41 H41 118.3 . . ?
C43 N44 C44 118.4(3) . . ?
C43 N44 H44 120.8 . . ?
C44 N44 H44 120.8 . . ?
C46 N46 C45 124.3(4) . . ?
C46 N46 H46 117.9 . . ?
C45 N46 H46 117.8 . . ?
O30 C30 N30 125.4(4) . . ?
O30 C30 C31 123.4(4) . . ?
N30 C30 C31 110.9(4) . . ?
N31 C31 C30 116.1(4) . . ?
N31 C31 C310 105.0(3) . . ?
C30 C31 C310 109.1(3) . . ?
N31 C31 H31A 108.8 . . ?
C30 C31 H31A 108.8 . . ?
C310 C31 H31A 108.8 . . ?
O32 C32 N31 123.9(4) . . ?
O32 C32 C33 119.0(4) . . ?
N31 C32 C33 115.7(4) . . ?
N34 C33 C32 108.4(3) . . ?
N34 C33 C330 113.4(4) . . ?
C32 C33 C330 114.0(4) . . ?
N34 C33 H33 106.8 . . ?
C32 C33 H33 106.8 . . ?
C330 C33 H33 106.8 . . ?
O34 C34 N34 124.5(4) . . ?
O34 C34 C35 123.4(4) . . ?
N34 C34 C35 112.0(4) . . ?
N36 C35 C350 115.7(4) . . ?
N36 C35 C34 109.2(4) . . ?
C350 C35 C34 110.5(3) . . ?
N36 C35 H35 107.0 . . ?
C350 C35 H35 107.0 . . ?
C34 C35 H35 107.0 . . ?
O36 C36 O37 131.0(4) . . ?
O36 C36 N36 122.4(4) . . ?
O37 C36 N36 106.1(3) . . ?
O40 C40 N40 120.0(4) . . ?
O40 C40 C41 121.6(4) . . ?
N40 C40 C41 117.9(4) . . ?
N41 C41 C40 113.9(3) . . ?
N41 C41 C410 107.1(3) . . ?
C40 C41 C410 109.9(3) . . ?
N41 C41 H41A 108.6 . . ?
C40 C41 H41A 108.6 . . ?
C410 C41 H41A 108.6 . . ?
O42 C42 N41 119.1(3) . . ?
O42 C42 C43 124.7(3) . . ?
N41 C42 C43 116.1(3) . . ?
N44 C43 C42 108.7(3) . . ?
N44 C43 C430 109.2(3) . . ?
C42 C43 C430 106.2(3) . . ?
N44 C43 H43 110.9 . . ?
C42 C43 H43 110.8 . . ?
C430 C43 H43 110.8 . . ?
O44 C44 N44 123.5(4) . . ?
O44 C44 C45 119.8(4) . . ?
N44 C44 C45 116.6(3) . . ?
N46 C45 C450 115.2(4) . . ?
N46 C45 C44 110.1(3) . . ?
C450 C45 C44 105.8(3) . . ?
N46 C45 H45 108.5 . . ?
C450 C45 H45 108.5 . . ?
C44 C45 H45 108.5 . . ?
O46 C46 N46 120.6(5) . . ?
O46 C46 O47 128.7(5) . . ?
N46 C46 O47 110.6(4) . . ?
C101 C100 C105 110.8(4) . . ?
C101 C100 N30 109.4(4) . . ?
C105 C100 N30 112.0(4) . . ?
C101 C100 H100 108.2 . . ?
C105 C100 H100 108.2 . . ?
N30 C100 H100 108.2 . . ?
N40 C101 C100 108.9(4) . . ?
N40 C101 C102 112.4(4) . . ?
C100 C101 C102 106.3(4) . . ?
N40 C101 H101 109.7 . . ?
C100 C101 H101 109.7 . . ?
C102 C101 H101 109.7 . . ?
C103 C102 C101 115.7(4) . . ?
C103 C102 H10A 108.4 . . ?
C101 C102 H10A 108.3 . . ?
C103 C102 H10B 108.3 . . ?
C101 C102 H10B 108.4 . . ?
H10A C102 H10B 107.4 . . ?
C104 C103 C102 102.2(4) . . ?
C104 C103 H10C 111.3 . . ?
C102 C103 H10C 111.3 . . ?
C104 C103 H10D 111.3 . . ?
C102 C103 H10D 111.3 . . ?
H10C C103 H10D 109.2 . . ?
C105 C104 C103 117.6(4) . . ?
C105 C104 H10E 107.9 . . ?
C103 C104 H10E 107.9 . . ?
C105 C104 H10F 107.9 . . ?
C103 C104 H10F 107.9 . . ?
H10E C104 H10F 107.2 . . ?
C104 C105 C100 111.9(4) . . ?
C104 C105 H10G 109.2 . . ?
C100 C105 H10G 109.2 . . ?
C104 C105 H10H 109.3 . . ?
C100 C105 H10H 109.3 . . ?
H10G C105 H10H 107.9 . . ?
O310 C310 C31 106.3(3) . . ?
O310 C310 H31B 110.5 . . ?
C31 C310 H31B 110.5 . . ?
O310 C310 H31C 110.5 . . ?
C31 C310 H31C 110.5 . . ?
H31B C310 H31C 108.7 . . ?
O310 C311 C312 108.6(4) . . ?
O310 C311 H31D 109.9 . . ?
C312 C311 H31D 110.0 . . ?
O310 C311 H31E 109.9 . . ?
C312 C311 H31E 110.0 . . ?
H31D C311 H31E 108.3 . . ?
C313 C312 C317 119.7(5) . . ?
C313 C312 C311 111.3(4) . . ?
C317 C312 C311 129.0(4) . . ?
C312 C313 C314 120.6(5) . . ?
C312 C313 H313 119.7 . . ?
C314 C313 H313 119.7 . . ?
C313 C314 C315 119.4(5) . . ?
C313 C314 H314 120.3 . . ?
C315 C314 H314 120.3 . . ?
C316 C315 C314 120.3(5) . . ?
C316 C315 H315 119.9 . . ?
C314 C315 H315 119.8 . . ?
C317 C316 C315 119.9(5) . . ?
C317 C316 H316 120.1 . . ?
C315 C316 H316 120.0 . . ?
C316 C317 C312 120.2(4) . . ?
C316 C317 H317 119.9 . . ?
C312 C317 H317 119.9 . . ?
C33 C330 O330 110.7(3) . . ?
C33 C330 H33A 109.5 . . ?
O330 C330 H33A 109.5 . . ?
C33 C330 H33B 109.5 . . ?
O330 C330 H33B 109.5 . . ?
H33A C330 H33B 108.1 . . ?
O330 C331 C332 110.5(4) . . ?
O330 C331 H33C 109.6 . . ?
C332 C331 H33C 109.6 . . ?
O330 C331 H33D 109.5 . . ?
C332 C331 H33D 109.5 . . ?
H33C C331 H33D 108.1 . . ?
C333 C332 C337 120.5(4) . . ?
C333 C332 C331 115.9(4) . . ?
C337 C332 C331 123.0(4) . . ?
C334 C333 C332 119.1(4) . . ?
C334 C333 H333 120.5 . . ?
C332 C333 H333 120.4 . . ?
C333 C334 C335 121.1(5) . . ?
C333 C334 H334 119.5 . . ?
C335 C334 H334 119.5 . . ?
C336 C335 C334 119.3(4) . . ?
C336 C335 H335 120.3 . . ?
C334 C335 H335 120.4 . . ?
C337 C336 C335 120.2(4) . . ?
C337 C336 H336 119.9 . . ?
C335 C336 H336 119.9 . . ?
C336 C337 C332 119.8(4) . . ?
C336 C337 H337 120.1 . . ?
C332 C337 H337 120.1 . . ?
O350 C350 C35 109.6(3) . . ?
O350 C350 H35A 109.7 . . ?
C35 C350 H35A 109.7 . . ?
O350 C350 H35B 109.7 . . ?
C35 C350 H35B 109.7 . . ?
H35A C350 H35B 108.2 . . ?
O350 C351 C352 117.9(3) . . ?
O350 C351 H35C 107.9 . . ?
C352 C351 H35C 107.9 . . ?
O350 C351 H35D 107.8 . . ?
C352 C351 H35D 107.7 . . ?
H35C C351 H35D 107.2 . . ?
C353 C352 C357 120.1(3) . . ?
C353 C352 C351 141.8(3) . . ?
C357 C352 C351 97.8(3) . . ?
C352 C353 C354 119.6(3) . . ?
C352 C353 H353 120.2 . . ?
C354 C353 H353 120.1 . . ?
C353 C354 C355 120.1(4) . . ?
C353 C354 H354 119.9 . . ?
C355 C354 H354 120.0 . . ?
C356 C355 C354 119.8(4) . . ?
C356 C355 Br3 124.7(3) . . ?
C354 C355 Br3 115.6(4) . . ?
C355 C356 C357 120.3(5) . . ?
C355 C356 H356 119.8 . . ?
C357 C356 H356 119.9 . . ?
C356 C357 C352 120.1(5) . . ?
C356 C357 H357 120.0 . . ?
C352 C357 H357 119.9 . . ?
O37 C370 C372 115.9(5) . . ?
O37 C370 C371 108.9(5) . . ?
C372 C370 C371 107.8(6) . . ?
O37 C370 C373 100.6(4) . . ?
C372 C370 C373 109.4(5) . . ?
C371 C370 C373 114.3(6) . . ?
C370 C371 H37A 109.5 . . ?
C370 C371 H37B 109.4 . . ?
H37A C371 H37B 109.5 . . ?
C370 C371 H37C 109.5 . . ?
H37A C371 H37C 109.5 . . ?
H37B C371 H37C 109.5 . . ?
C370 C372 H37D 109.6 . . ?
C370 C372 H37E 109.4 . . ?
H37D C372 H37E 109.5 . . ?
C370 C372 H37F 109.4 . . ?
H37D C372 H37F 109.5 . . ?
H37E C372 H37F 109.5 . . ?
C370 C373 H37G 109.4 . . ?
C370 C373 H37H 109.5 . . ?
H37G C373 H37H 109.5 . . ?
C370 C373 H37I 109.5 . . ?
H37G C373 H37I 109.5 . . ?
H37H C373 H37I 109.5 . . ?
O142 C410 C41 110.4(3) . . ?
O142 C410 H41B 109.6 . . ?
C41 C410 H41B 109.6 . . ?
O142 C410 H41C 109.6 . . ?
C41 C410 H41C 109.6 . . ?
H41B C410 H41C 108.1 . . ?
O142 C411 C412 113.6(3) . . ?
O142 C411 H41D 108.8 . . ?
C412 C411 H41D 108.7 . . ?
O142 C411 H41E 108.9 . . ?
C412 C411 H41E 109.0 . . ?
H41D C411 H41E 107.7 . . ?
C413 C412 C417 121.1(4) . . ?
C413 C412 C411 121.5(4) . . ?
C417 C412 C411 116.9(4) . . ?
C414 C413 C412 119.3(4) . . ?
C414 C413 H413 120.3 . . ?
C412 C413 H413 120.4 . . ?
C415 C414 C413 120.0(4) . . ?
C415 C414 H414 120.0 . . ?
C413 C414 H414 120.0 . . ?
C414 C415 C416 120.5(4) . . ?
C414 C415 H415 119.8 . . ?
C416 C415 H415 119.7 . . ?
C417 C416 C415 119.3(4) . . ?
C417 C416 H416 120.3 . . ?
C415 C416 H416 120.4 . . ?
C416 C417 C412 119.8(4) . . ?
C416 C417 H417 120.0 . . ?
C412 C417 H417 120.2 . . ?
O430 C430 C43 112.7(3) . . ?
O430 C430 H43A 109.1 . . ?
C43 C430 H43A 109.1 . . ?
O430 C430 H43B 109.1 . . ?
C43 C430 H43B 109.0 . . ?
H43A C430 H43B 107.8 . . ?
O430 C431 C432 111.9(4) . . ?
O430 C431 H43C 109.3 . . ?
C432 C431 H43C 109.2 . . ?
O430 C431 H43D 109.2 . . ?
C432 C431 H43D 109.2 . . ?
H43C C431 H43D 107.9 . . ?
C433 C432 C437 121.0(5) . . ?
C433 C432 C431 127.6(4) . . ?
C437 C432 C431 111.2(4) . . ?
C432 C433 C434 119.7(5) . . ?
C432 C433 H433 120.2 . . ?
C434 C433 H433 120.1 . . ?
C435 C434 C433 119.9(5) . . ?
C435 C434 H434 120.0 . . ?
C433 C434 H434 120.1 . . ?
C436 C435 C434 119.9(5) . . ?
C436 C435 H435 120.1 . . ?
C434 C435 H435 120.0 . . ?
C435 C436 C437 120.2(4) . . ?
C435 C436 H436 119.9 . . ?
C437 C436 H436 119.9 . . ?
C436 C437 C432 119.3(4) . . ?
C436 C437 H437 120.3 . . ?
C432 C437 H437 120.4 . . ?
O450 C450 C45 115.1(4) . . ?
O450 C450 H45A 108.5 . . ?
C45 C450 H45A 108.5 . . ?
O450 C450 H45B 108.5 . . ?
C45 C450 H45B 108.5 . . ?
H45A C450 H45B 107.5 . . ?
O450 C451 C452 107.3(4) . . ?
O450 C451 H45C 110.3 . . ?
C452 C451 H45C 110.2 . . ?
O450 C451 H45D 110.2 . . ?
C452 C451 H45D 110.2 . . ?
H45C C451 H45D 108.5 . . ?
C453 C452 C457 120.0(5) . . ?
C453 C452 C451 129.6(5) . . ?
C457 C452 C451 110.4(5) . . ?
C454 C453 C452 119.9(5) . . ?
C454 C453 H453 120.1 . . ?
C452 C453 H453 120.0 . . ?
C453 C454 C455 120.5(5) . . ?
C453 C454 H454 119.7 . . ?
C455 C454 H454 119.8 . . ?
C456 C455 C454 119.8(5) . . ?
C456 C455 Br4 121.7(4) . . ?
C454 C455 Br4 118.4(4) . . ?
C455 C456 C457 120.1(5) . . ?
C455 C456 H456 120.0 . . ?
C457 C456 H456 120.0 . . ?
C456 C457 C452 119.7(5) . . ?
C456 C457 H457 120.1 . . ?
C452 C457 H457 120.1 . . ?
O47 C470 C471 98.3(4) . . ?
O47 C470 C472 111.1(5) . . ?
C471 C470 C472 111.2(6) . . ?
O47 C470 C473 112.6(5) . . ?
C471 C470 C473 108.0(5) . . ?
C472 C470 C473 114.4(6) . . ?
C470 C471 H47A 109.5 . . ?
C470 C471 H47B 109.5 . . ?
H47A C471 H47B 109.5 . . ?
C470 C471 H47C 109.5 . . ?
H47A C471 H47C 109.5 . . ?
H47B C471 H47C 109.5 . . ?
C470 C472 H47D 109.5 . . ?
C470 C472 H47E 109.5 . . ?
H47D C472 H47E 109.5 . . ?
C470 C472 H47F 109.4 . . ?
H47D C472 H47F 109.5 . . ?
H47E C472 H47F 109.5 . . ?
C470 C473 H47G 109.4 . . ?
C470 C473 H47H 109.5 . . ?
H47G C473 H47H 109.5 . . ?
C470 C473 H47I 109.5 . . ?
H47G C473 H47I 109.5 . . ?
H47H C473 H47I 109.5 . . ?
C502 C501 C506 119.4(9) . . ?
C502 C501 H501 120.4 . . ?
C506 C501 H501 120.2 . . ?
C503 C502 C501 120.8(8) . . ?
C503 C502 H502 119.6 . . ?
C501 C502 H502 119.6 . . ?
C504 C503 C502 119.2(8) . . ?
C504 C503 H503 120.4 . . ?
C502 C503 H503 120.4 . . ?
C505 C504 C503 120.9(9) . . ?
C505 C504 H504 119.5 . . ?
C503 C504 H504 119.5 . . ?
C504 C505 C506 119.4(9) . . ?
C504 C505 H505 120.3 . . ?
C506 C505 H505 120.2 . . ?
C505 C506 C501 120.2(9) . . ?
C505 C506 H506 119.9 . . ?
C501 C506 H506 119.9 . . ?
C508 C507 C512 121.9(10) . . ?
C508 C507 H507 119.1 . . ?
C512 C507 H507 119.0 . . ?
C507 C508 C509 118.1(10) . . ?
C507 C508 H508 120.9 . . ?
C509 C508 H508 121.0 . . ?
C510 C509 C508 121.9(10) . . ?
C510 C509 H509 119.1 . . ?
C508 C509 H509 119.0 . . ?
C509 C510 C511 119.3(10) . . ?
C509 C510 H510 120.5 . . ?
C511 C510 H510 120.2 . . ?
C510 C511 C512 120.6(10) . . ?
C510 C511 H511 119.8 . . ?
C512 C511 H511 119.6 . . ?
C511 C512 C507 118.2(10) . . ?
C511 C512 H512 120.9 . . ?
C507 C512 H512 120.9 . . ?
Cl21 C520 Cl22 112.7(14) . . ?
Cl21 C520 Cl23 102.8(12) . . ?
Cl22 C520 Cl23 101.6(11) . . ?
Cl21 C520 H520 112.8 . . ?
Cl22 C520 H520 112.9 . . ?
Cl23 C520 H520 113.0 . . ?

loop_
_geom_bond_atom_site_label_1
_geom_bond_atom_site_label_2
_geom_bond_distance
_geom_bond_site_symmetry_2
_geom_bond_publ_flag
O10 C10 1.255(5) . ?
O12 C12 1.224(4) . ?
O14 C14 1.204(4) . ?
O16 C16 1.219(5) . ?
O17 C16 1.306(5) . ?
O17 C170 1.602(6) . ?
O20 C20 1.196(5) . ?
O22 C22 1.194(6) . ?
O24 C24 1.203(5) . ?
O26 C26 1.182(6) . ?
O27 C26 1.355(6) . ?
O27 C270 1.415(7) . ?
O110 C110 1.339(5) . ?
O110 C111 1.458(6) . ?
O130 C130 1.356(4) . ?
O130 C131 1.507(4) . ?
O150 C151 1.322(5) . ?
O150 C150 1.388(4) . ?
O210 C211 1.435(5) . ?
O210 C210 1.479(4) . ?
O230 C230 1.296(5) . ?
O230 C231 1.499(5) . ?
O250 C250 1.331(5) . ?
O250 C251 1.341(5) . ?
N10 C10 1.371(5) . ?
N10 C2 1.546(5) . ?
N10 H10 0.8800 . ?
N11 C12 1.375(4) . ?
N11 C11 1.385(4) . ?
N11 H11 0.8800 . ?
N14 C14 1.378(4) . ?
N14 C13 1.379(4) . ?
N14 H14 0.8800 . ?
N16 C15 1.373(4) . ?
N16 C16 1.383(4) . ?
N16 H16 0.8800 . ?
N20 C20 1.398(5) . ?
N20 C1 1.464(5) . ?
N20 H20 0.8800 . ?
N21 C22 1.396(5) . ?
N21 C21 1.401(5) . ?
N21 H21 0.8800 . ?
N24 C24 1.397(5) . ?
N24 C23 1.405(5) . ?
N24 H24 0.8800 . ?
N26 C26 1.389(6) . ?
N26 C25 1.406(6) . ?
N26 H26 0.8800 . ?
C1 C2 1.471(5) . ?
C1 C6 1.480(6) . ?
C1 H1 1.0000 . ?
C2 C3 1.488(6) . ?
C2 H2 1.0000 . ?
C3 C4 1.485(7) . ?
C3 H3A 0.9900 . ?
C3 H3B 0.9900 . ?
C4 C5 1.482(7) . ?
C4 H4A 0.9900 . ?
C4 H4B 0.9900 . ?
C5 C6 1.496(7) . ?
C5 H5A 0.9900 . ?
C5 H5B 0.9900 . ?
C6 H6A 0.9900 . ?
C6 H6B 0.9900 . ?
C10 C11 1.462(5) . ?
C11 C110 1.565(5) . ?
C11 H11A 1.0000 . ?
C12 C13 1.512(4) . ?
C13 C130 1.573(4) . ?
C13 H13 1.0000 . ?
C14 C15 1.579(4) . ?
C15 C150 1.546(5) . ?
C15 H15 1.0000 . ?
C20 C21 1.478(6) . ?
C21 C210 1.534(5) . ?
C21 H21A 1.0000 . ?
C22 C23 1.416(6) . ?
C23 C230 1.631(5) . ?
C23 H23 1.0000 . ?
C24 C25 1.563(5) . ?
C25 C250 1.551(6) . ?
C25 H25 1.0000 . ?
C110 H11B 0.9900 . ?
C110 H11C 0.9900 . ?
C111 C112 1.545(7) . ?
C111 H11D 0.9900 . ?
C111 H11E 0.9900 . ?
C112 C113 1.394(8) . ?
C112 C117 1.401(7) . ?
C113 C114 1.404(7) . ?
C113 H113 0.9500 . ?
C114 C115 1.377(7) . ?
C114 H114 0.9500 . ?
C115 C116 1.387(6) . ?
C115 H115 0.9500 . ?
C116 C117 1.389(6) . ?
C116 H116 0.9500 . ?
C117 H117 0.9500 . ?
C130 H13A 0.9900 . ?
C130 H13B 0.9900 . ?
C131 C132 1.544(6) . ?
C131 H13C 0.9900 . ?
C131 H13D 0.9900 . ?
C132 C133 1.379(6) . ?
C132 C137 1.405(6) . ?
C133 C134 1.391(6) . ?
C133 H133 0.9500 . ?
C134 C135 1.393(6) . ?
C134 H134 0.9500 . ?
C135 C136 1.397(6) . ?
C135 H135 0.9500 . ?
C136 C137 1.384(6) . ?
C136 H136 0.9500 . ?
C137 H137 0.9500 . ?
C150 H15A 0.9900 . ?
C150 H15B 0.9900 . ?
C151 C152 1.540(5) . ?
C151 H15C 0.9900 . ?
C151 H15D 0.9900 . ?
C152 C153 1.392(5) . ?
C152 C157 1.388(6) . ?
C153 C154 1.379(6) . ?
C153 H153 0.9500 . ?
C154 C155 1.394(6) . ?
C154 H154 0.9500 . ?
C155 C156 1.394(6) . ?
C155 Br1 1.853(5) . ?
C156 C157 1.383(6) . ?
C156 H156 0.9500 . ?
C157 H157 0.9500 . ?
C170 C172 1.555(8) . ?
C170 C171 1.558(8) . ?
C170 C173 1.562(7) . ?
C171 H17A 0.9800 . ?
C171 H17B 0.9800 . ?
C171 H17C 0.9800 . ?
C172 H17D 0.9800 . ?
C172 H17E 0.9800 . ?
C172 H17F 0.9800 . ?
C173 H17G 0.9800 . ?
C173 H17H 0.9800 . ?
C173 H17I 0.9800 . ?
C210 H21B 0.9900 . ?
C210 H21C 0.9900 . ?
C211 C212 1.552(6) . ?
C211 H21D 0.9900 . ?
C211 H21E 0.9900 . ?
C212 C213 1.390(6) . ?
C212 C217 1.388(6) . ?
C213 C214 1.392(6) . ?
C213 H213 0.9500 . ?
C214 C215 1.398(6) . ?
C214 H214 0.9500 . ?
C215 C216 1.378(6) . ?
C215 H215 0.9500 . ?
C216 C217 1.380(6) . ?
C216 H216 0.9500 . ?
C217 H217 0.9500 . ?
C230 H23A 0.9900 . ?
C230 H23B 0.9900 . ?
C231 C232 1.555(6) . ?
C231 H23C 0.9900 . ?
C231 H23D 0.9900 . ?
C232 C233 1.390(7) . ?
C232 C237 1.381(6) . ?
C233 C234 1.388(7) . ?
C233 H233 0.9500 . ?
C234 C235 1.408(7) . ?
C234 H234 0.9500 . ?
C235 C236 1.387(7) . ?
C235 H235 0.9500 . ?
C236 C237 1.397(7) . ?
C236 H236 0.9500 . ?
C237 H237 0.9500 . ?
C250 H25A 0.9900 . ?
C250 H25B 0.9900 . ?
C251 C252 1.558(5) . ?
C251 H25C 0.9900 . ?
C251 H25D 0.9900 . ?
C252 C253 1.387(5) . ?
C252 C257 1.394(6) . ?
C253 C254 1.386(6) . ?
C253 H253 0.9500 . ?
C254 C255 1.385(7) . ?
C254 H254 0.9500 . ?
C255 C256 1.394(6) . ?
C255 Br2 1.864(4) . ?
C256 C257 1.390(6) . ?
C256 H256 0.9500 . ?
C257 H257 0.9500 . ?
C270 C271 1.577(9) . ?
C270 C272 1.573(9) . ?
C270 C273 1.581(8) . ?
C271 H27A 0.9800 . ?
C271 H27B 0.9800 . ?
C271 H27C 0.9800 . ?
C272 H27D 0.9800 . ?
C272 H27E 0.9800 . ?
C272 H27F 0.9800 . ?
C273 H27G 0.9800 . ?
C273 H27H 0.9800 . ?
C273 H27I 0.9800 . ?
O30 C30 1.173(5) . ?
O32 C32 1.186(5) . ?
O34 C34 1.188(5) . ?
O36 C36 1.180(5) . ?
O37 C36 1.385(5) . ?
O37 C370 1.509(6) . ?
O40 C40 1.215(5) . ?
O42 C42 1.214(4) . ?
O44 C44 1.212(5) . ?
O46 C46 1.230(7) . ?
O47 C46 1.403(6) . ?
O47 C470 1.514(6) . ?
O142 C410 1.332(5) . ?
O142 C411 1.462(5) . ?
O310 C310 1.398(5) . ?
O310 C311 1.442(5) . ?
O330 C331 1.153(5) . ?
O330 C330 1.529(5) . ?
O350 C351 1.312(5) . ?
O350 C350 1.378(6) . ?
O430 C430 1.394(5) . ?
O430 C431 1.450(6) . ?
O450 C451 1.322(6) . ?
O450 C450 1.336(6) . ?
N30 C30 1.395(6) . ?
N30 C100 1.502(6) . ?
N30 H30 0.8800 . ?
N31 C32 1.397(6) . ?
N31 C31 1.424(6) . ?
N31 H31 0.8800 . ?
N34 C34 1.390(5) . ?
N34 C33 1.422(6) . ?
N34 H34 0.8800 . ?
N36 C36 1.394(6) . ?
N36 C35 1.412(6) . ?
N36 H36 0.8800 . ?
N40 C40 1.388(5) . ?
N40 C101 1.413(6) . ?
N40 H40 0.8800 . ?
N41 C42 1.397(5) . ?
N41 C41 1.421(5) . ?
N41 H41 0.8800 . ?
N44 C43 1.386(5) . ?
N44 C44 1.391(5) . ?
N44 H44 0.8800 . ?
N46 C46 1.375(7) . ?
N46 C45 1.404(6) . ?
N46 H46 0.8800 . ?
C30 C31 1.535(6) . ?
C31 C310 1.597(6) . ?
C31 H31A 1.0000 . ?
C32 C33 1.494(6) . ?
C33 C330 1.502(6) . ?
C33 H33 1.0000 . ?
C34 C35 1.518(6) . ?
C35 C350 1.517(6) . ?
C35 H35 1.0000 . ?
C40 C41 1.451(6) . ?
C41 C410 1.598(5) . ?
C41 H41A 1.0000 . ?
C42 C43 1.491(5) . ?
C43 C430 1.507(5) . ?
C43 H43 1.0000 . ?
C44 C45 1.604(6) . ?
C45 C450 1.488(6) . ?
C45 H45 1.0000 . ?
C100 C101 1.492(7) . ?
C100 C105 1.498(7) . ?
C100 H100 1.0000 . ?
C101 C102 1.574(6) . ?
C101 H101 1.0000 . ?
C102 C103 1.503(7) . ?
C102 H10A 0.9900 . ?
C102 H10B 0.9900 . ?
C103 C104 1.484(8) . ?
C103 H10C 0.9900 . ?
C103 H10D 0.9900 . ?
C104 C105 1.477(7) . ?
C104 H10E 0.9900 . ?
C104 H10F 0.9900 . ?
C105 H10G 0.9900 . ?
C105 H10H 0.9900 . ?
C310 H31B 0.9900 . ?
C310 H31C 0.9900 . ?
C311 C312 1.549(7) . ?
C311 H31D 0.9900 . ?
C311 H31E 0.9900 . ?
C312 C313 1.397(7) . ?
C312 C317 1.383(7) . ?
C313 C314 1.389(7) . ?
C313 H313 0.9500 . ?
C314 C315 1.385(8) . ?
C314 H314 0.9500 . ?
C315 C316 1.400(7) . ?
C315 H315 0.9500 . ?
C316 C317 1.388(7) . ?
C316 H316 0.9500 . ?
C317 H317 0.9500 . ?
C330 H33A 0.9900 . ?
C330 H33B 0.9900 . ?
C331 C332 1.556(6) . ?
C331 H33C 0.9900 . ?
C331 H33D 0.9900 . ?
C332 C333 1.379(6) . ?
C332 C337 1.391(7) . ?
C333 C334 1.389(6) . ?
C333 H333 0.9500 . ?
C334 C335 1.384(7) . ?
C334 H334 0.9500 . ?
C335 C336 1.389(7) . ?
C335 H335 0.9500 . ?
C336 C337 1.385(7) . ?
C336 H336 0.9500 . ?
C337 H337 0.9500 . ?
C350 H35A 0.9900 . ?
C350 H35B 0.9900 . ?
C351 C352 1.540(5) . ?
C351 H35C 0.9900 . ?
C351 H35D 0.9900 . ?
C352 C353 1.391(4) . ?
C352 C357 1.385(6) . ?
C353 C354 1.396(6) . ?
C353 H353 0.9500 . ?
C354 C355 1.390(7) . ?
C354 H354 0.9500 . ?
C355 C356 1.389(7) . ?
C355 Br3 2.044(4) . ?
C356 C357 1.385(7) . ?
C356 H356 0.9500 . ?
C357 H357 0.9500 . ?
C370 C372 1.505(9) . ?
C370 C371 1.510(9) . ?
C370 C373 1.535(9) . ?
C371 H37A 0.9800 . ?
C371 H37B 0.9800 . ?
C371 H37C 0.9800 . ?
C372 H37D 0.9800 . ?
C372 H37E 0.9800 . ?
C372 H37F 0.9800 . ?
C373 H37G 0.9800 . ?
C373 H37H 0.9800 . ?
C373 H37I 0.9800 . ?
C410 H41B 0.9900 . ?
C410 H41C 0.9900 . ?
C411 C412 1.559(6) . ?
C411 H41D 0.9900 . ?
C411 H41E 0.9900 . ?
C412 C413 1.380(6) . ?
C412 C417 1.398(6) . ?
C413 C414 1.398(7) . ?
C413 H413 0.9500 . ?
C414 C415 1.393(7) . ?
C414 H414 0.9500 . ?
C415 C416 1.397(7) . ?
C415 H415 0.9500 . ?
C416 C417 1.392(7) . ?
C416 H416 0.9500 . ?
C417 H417 0.9500 . ?
C430 H43A 0.9900 . ?
C430 H43B 0.9900 . ?
C431 C432 1.571(7) . ?
C431 H43C 0.9900 . ?
C431 H43D 0.9900 . ?
C432 C433 1.384(7) . ?
C432 C437 1.386(7) . ?
C433 C434 1.385(7) . ?
C433 H433 0.9500 . ?
C434 C435 1.397(7) . ?
C434 H434 0.9500 . ?
C435 C436 1.388(7) . ?
C435 H435 0.9500 . ?
C436 C437 1.390(6) . ?
C436 H436 0.9500 . ?
C437 H437 0.9500 . ?
C450 H45A 0.9900 . ?
C450 H45B 0.9900 . ?
C451 C452 1.552(7) . ?
C451 H45C 0.9900 . ?
C451 H45D 0.9900 . ?
C452 C453 1.392(7) . ?
C452 C457 1.392(8) . ?
C453 C454 1.391(7) . ?
C453 H453 0.9500 . ?
C454 C455 1.383(8) . ?
C454 H454 0.9500 . ?
C455 C456 1.394(7) . ?
C455 Br4 1.972(5) . ?
C456 C457 1.398(8) . ?
C456 H456 0.9500 . ?
C457 H457 0.9500 . ?
C470 C471 1.522(9) . ?
C470 C472 1.522(9) . ?
C470 C473 1.526(9) . ?
C471 H47A 0.9800 . ?
C471 H47B 0.9800 . ?
C471 H47C 0.9800 . ?
C472 H47D 0.9800 . ?
C472 H47E 0.9800 . ?
C472 H47F 0.9800 . ?
C473 H47G 0.9800 . ?
C473 H47H 0.9800 . ?
C473 H47I 0.9800 . ?
C501 C502 1.386(12) . ?
C501 C506 1.413(13) . ?
C501 H501 0.9500 . ?
C502 C503 1.388(12) . ?
C502 H502 0.9500 . ?
C503 C504 1.395(12) . ?
C503 H503 0.9500 . ?
C504 C505 1.394(12) . ?
C504 H504 0.9500 . ?
C505 C506 1.384(14) . ?
C505 H505 0.9500 . ?
C506 H506 0.9500 . ?
C507 C508 1.389(13) . ?
C507 C512 1.393(14) . ?
C507 H507 0.9500 . ?
C508 C509 1.386(13) . ?
C508 H508 0.9500 . ?
C509 C510 1.373(14) . ?
C509 H509 0.9500 . ?
C510 C511 1.394(14) . ?
C510 H510 0.9500 . ?
C511 C512 1.397(14) . ?
C511 H511 0.9500 . ?
C512 H512 0.9500 . ?
Cl21 C520 1.49(2) . ?
Cl22 C520 1.748(19) . ?
Cl23 C520 1.79(2) . ?
C520 H520 1.0000 . ?

loop_
_geom_hbond_atom_site_label_D
_geom_hbond_atom_site_label_H
_geom_hbond_atom_site_label_A
_geom_hbond_distance_DH
_geom_hbond_distance_HA
_geom_hbond_distance_DA
_geom_hbond_angle_DHA
_geom_hbond_site_symmetry_A
N10 H10 O20 0.88 2.19 2.903(4) 138.4 .
N11 H11 O24 0.88 2.15 2.935(4) 148.8 .
N14 H14 O42 0.88 2.03 2.869(4) 159.1 1_444
N20 H20 O36 0.88 2.25 3.065(5) 153.6 2_664
N21 H21 O14 0.88 1.93 2.800(4) 168.6 .
N24 H24 O32 0.88 2.24 2.998(4) 144.0 2_664
N26 H26 O32 0.88 2.19 2.950(5) 144.0 2_664
N30 H30 O40 0.88 2.28 2.991(5) 137.7 .
N31 H31 O44 0.88 2.05 2.872(5) 155.3 .
N34 H34 O22 0.88 1.92 2.797(5) 171.5 2_665
N40 H40 O16 0.88 2.23 3.094(5) 169.0 1_666
N41 H41 O34 0.88 2.00 2.872(4) 172.9 .
N44 H44 O12 0.88 2.23 2.990(4) 144.9 1_666
N46 H46 O12 0.88 2.08 2.845(5) 145.4 1_666

loop_
_geom_torsion_atom_site_label_1
_geom_torsion_atom_site_label_2
_geom_torsion_atom_site_label_3
_geom_torsion_atom_site_label_4
_geom_torsion
_geom_torsion_site_symmetry_1
_geom_torsion_site_symmetry_2
_geom_torsion_site_symmetry_3
_geom_torsion_site_symmetry_4
_geom_torsion_publ_flag
C20 N20 C1 C2 89.4(4) . . . . ?
C20 N20 C1 C6 -147.4(4) . . . . ?
N20 C1 C2 C3 174.2(4) . . . . ?
C6 C1 C2 C3 50.7(5) . . . . ?
N20 C1 C2 N10 -59.2(5) . . . . ?
C6 C1 C2 N10 177.4(4) . . . . ?
C10 N10 C2 C1 161.3(4) . . . . ?
C10 N10 C2 C3 -72.8(5) . . . . ?
C1 C2 C3 C4 -55.4(5) . . . . ?
N10 C2 C3 C4 -179.3(4) . . . . ?
C2 C3 C4 C5 67.4(6) . . . . ?
C3 C4 C5 C6 -67.7(6) . . . . ?
N20 C1 C6 C5 173.6(4) . . . . ?
C2 C1 C6 C5 -58.1(6) . . . . ?
C4 C5 C6 C1 63.8(6) . . . . ?
C2 N10 C10 O10 1.1(6) . . . . ?
C2 N10 C10 C11 175.9(3) . . . . ?
C12 N11 C11 C10 -104.6(4) . . . . ?
C12 N11 C11 C110 127.9(3) . . . . ?
O10 C10 C11 N11 -152.5(4) . . . . ?
N10 C10 C11 N11 32.8(5) . . . . ?
O10 C10 C11 C110 -24.8(5) . . . . ?
N10 C10 C11 C110 160.5(3) . . . . ?
C11 N11 C12 O12 15.8(5) . . . . ?
C11 N11 C12 C13 -168.5(3) . . . . ?
C14 N14 C13 C12 121.8(3) . . . . ?
C14 N14 C13 C130 -119.0(3) . . . . ?
O12 C12 C13 N14 23.4(4) . . . . ?
N11 C12 C13 N14 -152.2(3) . . . . ?
O12 C12 C13 C130 -100.2(4) . . . . ?
N11 C12 C13 C130 84.2(3) . . . . ?
C13 N14 C14 O14 2.5(5) . . . . ?
C13 N14 C14 C15 176.8(3) . . . . ?
C16 N16 C15 C150 80.7(4) . . . . ?
C16 N16 C15 C14 -158.0(3) . . . . ?
O14 C14 C15 N16 -28.0(4) . . . . ?
N14 C14 C15 N16 157.7(3) . . . . ?
O14 C14 C15 C150 96.4(3) . . . . ?
N14 C14 C15 C150 -77.9(3) . . . . ?
C170 O17 C16 O16 -8.5(6) . . . . ?
C170 O17 C16 N16 171.3(3) . . . . ?
C15 N16 C16 O16 -1.4(5) . . . . ?
C15 N16 C16 O17 178.7(3) . . . . ?
C1 N20 C20 O20 -0.4(6) . . . . ?
C1 N20 C20 C21 176.6(3) . . . . ?
C22 N21 C21 C20 -130.2(4) . . . . ?
C22 N21 C21 C210 103.7(4) . . . . ?
O20 C20 C21 N21 -33.8(6) . . . . ?
N20 C20 C21 N21 149.2(4) . . . . ?
O20 C20 C21 C210 91.4(5) . . . . ?
N20 C20 C21 C210 -85.6(5) . . . . ?
C21 N21 C22 O22 -3.5(6) . . . . ?
C21 N21 C22 C23 174.2(3) . . . . ?
C24 N24 C23 C22 86.6(4) . . . . ?
C24 N24 C23 C230 -145.0(3) . . . . ?
O22 C22 C23 N24 42.1(5) . . . . ?
N21 C22 C23 N24 -135.6(3) . . . . ?
O22 C22 C23 C230 -85.9(5) . . . . ?
N21 C22 C23 C230 96.4(4) . . . . ?
C23 N24 C24 O24 17.3(6) . . . . ?
C23 N24 C24 C25 -157.8(3) . . . . ?
C26 N26 C25 C250 147.8(4) . . . . ?
C26 N26 C25 C24 -90.3(5) . . . . ?
O24 C24 C25 N26 141.4(4) . . . . ?
N24 C24 C25 N26 -43.6(5) . . . . ?
O24 C24 C25 C250 -93.3(4) . . . . ?
N24 C24 C25 C250 81.7(4) . . . . ?
C270 O27 C26 O26 6.7(9) . . . . ?
C270 O27 C26 N26 -174.6(4) . . . . ?
C25 N26 C26 O26 -10.6(7) . . . . ?
C25 N26 C26 O27 170.4(4) . . . . ?
C111 O110 C110 C11 168.2(4) . . . . ?
N11 C11 C110 O110 -54.6(4) . . . . ?
C10 C11 C110 O110 172.9(3) . . . . ?
C110 O110 C111 C112 -167.2(4) . . . . ?
O110 C111 C112 C113 98.3(6) . . . . ?
O110 C111 C112 C117 -88.8(6) . . . . ?
C117 C112 C113 C114 1.0(8) . . . . ?
C111 C112 C113 C114 173.8(5) . . . . ?
C112 C113 C114 C115 -1.5(8) . . . . ?
C113 C114 C115 C116 1.6(7) . . . . ?
C114 C115 C116 C117 -1.3(6) . . . . ?
C115 C116 C117 C112 0.7(6) . . . . ?
C113 C112 C117 C116 -0.6(7) . . . . ?
C111 C112 C117 C116 -173.5(4) . . . . ?
C131 O130 C130 C13 171.7(2) . . . . ?
N14 C13 C130 O130 -59.6(3) . . . . ?
C12 C13 C130 O130 63.0(3) . . . . ?
C130 O130 C131 C132 -73.8(4) . . . . ?
O130 C131 C132 C133 -57.2(5) . . . . ?
O130 C131 C132 C137 125.6(4) . . . . ?
C137 C132 C133 C134 0.5(6) . . . . ?
C131 C132 C133 C134 -176.6(4) . . . . ?
C132 C133 C134 C135 0.5(6) . . . . ?
C133 C134 C135 C136 -0.5(6) . . . . ?
C134 C135 C136 C137 -0.4(7) . . . . ?
C135 C136 C137 C132 1.4(7) . . . . ?
C133 C132 C137 C136 -1.4(7) . . . . ?
C131 C132 C137 C136 175.8(4) . . . . ?
C151 O150 C150 C15 102.0(4) . . . . ?
N16 C15 C150 O150 53.9(4) . . . . ?
C14 C15 C150 O150 -65.1(3) . . . . ?
C150 O150 C151 C152 170.5(3) . . . . ?
O150 C151 C152 C153 37.1(6) . . . . ?
O150 C151 C152 C157 -144.1(4) . . . . ?
C157 C152 C153 C154 1.0(7) . . . . ?
C151 C152 C153 C154 179.9(4) . . . . ?
C152 C153 C154 C155 -0.5(7) . . . . ?
C153 C154 C155 C156 -0.2(7) . . . . ?
C153 C154 C155 Br1 174.6(3) . . . . ?
C154 C155 C156 C157 0.3(7) . . . . ?
Br1 C155 C156 C157 -174.8(4) . . . . ?
C155 C156 C157 C152 0.3(7) . . . . ?
C153 C152 C157 C156 -0.9(7) . . . . ?
C151 C152 C157 C156 -179.8(4) . . . . ?
C16 O17 C170 C172 -48.3(6) . . . . ?
C16 O17 C170 C171 72.2(5) . . . . ?
C16 O17 C170 C173 -174.7(4) . . . . ?
C211 O210 C210 C21 170.5(3) . . . . ?
N21 C21 C210 O210 -174.9(3) . . . . ?
C20 C21 C210 O210 58.1(4) . . . . ?
C210 O210 C211 C212 -158.4(3) . . . . ?
O210 C211 C212 C213 -19.5(5) . . . . ?
O210 C211 C212 C217 160.9(4) . . . . ?
C217 C212 C213 C214 -0.7(6) . . . . ?
C211 C212 C213 C214 179.7(4) . . . . ?
C212 C213 C214 C215 0.4(6) . . . . ?
C213 C214 C215 C216 0.2(7) . . . . ?
C214 C215 C216 C217 -0.4(7) . . . . ?
C215 C216 C217 C212 0.1(7) . . . . ?
C213 C212 C217 C216 0.4(7) . . . . ?
C211 C212 C217 C216 -180.0(4) . . . . ?
C231 O230 C230 C23 170.3(3) . . . . ?
N24 C23 C230 O230 -76.1(4) . . . . ?
C22 C23 C230 O230 48.6(5) . . . . ?
C230 O230 C231 C232 -55.9(4) . . . . ?
O230 C231 C232 C233 -87.9(5) . . . . ?
O230 C231 C232 C237 95.1(4) . . . . ?
C237 C232 C233 C234 -0.5(7) . . . . ?
C231 C232 C233 C234 -177.5(4) . . . . ?
C232 C233 C234 C235 0.5(7) . . . . ?
C233 C234 C235 C236 -0.4(6) . . . . ?
C234 C235 C236 C237 0.2(7) . . . . ?
C235 C236 C237 C232 -0.3(7) . . . . ?
C233 C232 C237 C236 0.4(7) . . . . ?
C231 C232 C237 C236 177.5(4) . . . . ?
C251 O250 C250 C25 -165.1(3) . . . . ?
N26 C25 C250 O250 174.0(3) . . . . ?
C24 C25 C250 O250 49.1(4) . . . . ?
C250 O250 C251 C252 -65.8(5) . . . . ?
O250 C251 C252 C253 -77.9(5) . . . . ?
O250 C251 C252 C257 97.7(5) . . . . ?
C257 C252 C253 C254 0.0(6) . . . . ?
C251 C252 C253 C254 175.7(4) . . . . ?
C252 C253 C254 C255 -0.1(7) . . . . ?
C253 C254 C255 C256 0.0(8) . . . . ?
C253 C254 C255 Br2 179.5(4) . . . . ?
C254 C255 C256 C257 0.2(7) . . . . ?
Br2 C255 C256 C257 -179.3(4) . . . . ?
C255 C256 C257 C252 -0.2(7) . . . . ?
C253 C252 C257 C256 0.2(6) . . . . ?
C251 C252 C257 C256 -175.3(4) . . . . ?
C26 O27 C270 C271 49.7(7) . . . . ?
C26 O27 C270 C272 -65.9(6) . . . . ?
C26 O27 C270 C273 177.7(5) . . . . ?
C100 N30 C30 O30 0.2(6) . . . . ?
C100 N30 C30 C31 174.5(4) . . . . ?
C32 N31 C31 C30 -107.7(5) . . . . ?
C32 N31 C31 C310 131.7(4) . . . . ?
O30 C30 C31 N31 -150.7(4) . . . . ?
N30 C30 C31 N31 34.9(5) . . . . ?
O30 C30 C31 C310 -32.3(6) . . . . ?
N30 C30 C31 C310 153.3(4) . . . . ?
C31 N31 C32 O32 3.2(6) . . . . ?
C31 N31 C32 C33 -162.6(4) . . . . ?
C34 N34 C33 C32 120.3(4) . . . . ?
C34 N34 C33 C330 -112.0(4) . . . . ?
O32 C32 C33 N34 48.2(5) . . . . ?
N31 C32 C33 N34 -145.3(4) . . . . ?
O32 C32 C33 C330 -79.2(5) . . . . ?
N31 C32 C33 C330 87.3(5) . . . . ?
C33 N34 C34 O34 -7.1(6) . . . . ?
C33 N34 C34 C35 177.3(3) . . . . ?
C36 N36 C35 C350 79.7(5) . . . . ?
C36 N36 C35 C34 -154.9(4) . . . . ?
O34 C34 C35 N36 -28.4(6) . . . . ?
N34 C34 C35 N36 147.3(3) . . . . ?
O34 C34 C35 C350 100.0(5) . . . . ?
N34 C34 C35 C350 -84.3(4) . . . . ?
C370 O37 C36 O36 1.1(6) . . . . ?
C370 O37 C36 N36 173.0(4) . . . . ?
C35 N36 C36 O36 -12.2(6) . . . . ?
C35 N36 C36 O37 175.1(3) . . . . ?
C101 N40 C40 O40 -20.8(6) . . . . ?
C101 N40 C40 C41 166.6(4) . . . . ?
C42 N41 C41 C40 -130.9(4) . . . . ?
C42 N41 C41 C410 107.4(4) . . . . ?
O40 C40 C41 N41 -34.2(5) . . . . ?
N40 C40 C41 N41 138.3(4) . . . . ?
O40 C40 C41 C410 85.9(4) . . . . ?
N40 C40 C41 C410 -101.6(4) . . . . ?
C41 N41 C42 O42 -11.3(5) . . . . ?
C41 N41 C42 C43 172.0(4) . . . . ?
C44 N44 C43 C42 83.1(4) . . . . ?
C44 N44 C43 C430 -161.4(3) . . . . ?
O42 C42 C43 N44 55.1(5) . . . . ?
N41 C42 C43 N44 -128.3(3) . . . . ?
O42 C42 C43 C430 -62.3(5) . . . . ?
N41 C42 C43 C430 114.2(4) . . . . ?
C43 N44 C44 O44 15.5(6) . . . . ?
C43 N44 C44 C45 -167.1(3) . . . . ?
C46 N46 C45 C450 150.2(5) . . . . ?
C46 N46 C45 C44 -90.2(5) . . . . ?
O44 C44 C45 N46 138.9(4) . . . . ?
N44 C44 C45 N46 -38.7(5) . . . . ?
O44 C44 C45 C450 -96.0(4) . . . . ?
N44 C44 C45 C450 86.4(4) . . . . ?
C45 N46 C46 O46 2.4(8) . . . . ?
C45 N46 C46 O47 179.8(4) . . . . ?
C470 O47 C46 O46 -5.1(9) . . . . ?
C470 O47 C46 N46 177.8(4) . . . . ?
C30 N30 C100 C101 163.0(4) . . . . ?
C30 N30 C100 C105 -73.8(5) . . . . ?
C40 N40 C101 C100 103.9(5) . . . . ?
C40 N40 C101 C102 -138.6(4) . . . . ?
C105 C100 C101 N40 175.8(4) . . . . ?
N30 C100 C101 N40 -60.2(5) . . . . ?
C105 C100 C101 C102 54.5(6) . . . . ?
N30 C100 C101 C102 178.4(4) . . . . ?
N40 C101 C102 C103 179.0(4) . . . . ?
C100 C101 C102 C103 -61.9(6) . . . . ?
C101 C102 C103 C104 58.6(6) . . . . ?
C102 C103 C104 C105 -55.5(6) . . . . ?
C103 C104 C105 C100 56.6(6) . . . . ?
C101 C100 C105 C104 -53.9(6) . . . . ?
N30 C100 C105 C104 -176.3(4) . . . . ?
C311 O310 C310 C31 144.0(4) . . . . ?
N31 C31 C310 O310 -69.6(4) . . . . ?
C30 C31 C310 O310 165.3(3) . . . . ?
C310 O310 C311 C312 59.5(5) . . . . ?
O310 C311 C312 C313 -157.2(4) . . . . ?
O310 C311 C312 C317 20.7(7) . . . . ?
C317 C312 C313 C314 0.0(8) . . . . ?
C311 C312 C313 C314 178.1(5) . . . . ?
C312 C313 C314 C315 -0.3(8) . . . . ?
C313 C314 C315 C316 0.1(8) . . . . ?
C314 C315 C316 C317 0.4(8) . . . . ?
C315 C316 C317 C312 -0.7(8) . . . . ?
C313 C312 C317 C316 0.5(7) . . . . ?
C311 C312 C317 C316 -177.3(5) . . . . ?
N34 C33 C330 O330 55.1(5) . . . . ?
C32 C33 C330 O330 179.9(3) . . . . ?
C331 O330 C330 C33 64.9(5) . . . . ?
C330 O330 C331 C332 111.3(4) . . . . ?
O330 C331 C332 C333 87.3(5) . . . . ?
O330 C331 C332 C337 -84.3(6) . . . . ?
C337 C332 C333 C334 -0.5(7) . . . . ?
C331 C332 C333 C334 -172.3(4) . . . . ?
C332 C333 C334 C335 0.5(8) . . . . ?
C333 C334 C335 C336 -0.4(8) . . . . ?
C334 C335 C336 C337 0.2(8) . . . . ?
C335 C336 C337 C332 -0.1(8) . . . . ?
C333 C332 C337 C336 0.2(7) . . . . ?
C331 C332 C337 C336 171.5(4) . . . . ?
C351 O350 C350 C35 120.5(4) . . . . ?
N36 C35 C350 O350 59.8(5) . . . . ?
C34 C35 C350 O350 -65.0(5) . . . . ?
C350 O350 C351 C352 29.9(6) . . . . ?
O350 C351 C352 C353 -75.3(5) . . . . ?
O350 C351 C352 C357 111.6(3) . . . . ?
C357 C352 C353 C354 0.00(3) . . . . ?
C351 C352 C353 C354 -172.1(3) . . . . ?
C352 C353 C354 C355 -0.01(3) . . . . ?
C353 C354 C355 C356 0.1(5) . . . . ?
C353 C354 C355 Br3 180.00(3) . . . . ?
C354 C355 C356 C357 -0.02(9) . . . . ?
Br3 C355 C356 C357 180.00(5) . . . . ?
C355 C356 C357 C352 0.02(9) . . . . ?
C353 C352 C357 C356 -0.01(7) . . . . ?
C351 C352 C357 C356 175.1(2) . . . . ?
C36 O37 C370 C372 58.9(6) . . . . ?
C36 O37 C370 C371 -62.8(6) . . . . ?
C36 O37 C370 C373 176.7(4) . . . . ?
C411 O142 C410 C41 -179.4(3) . . . . ?
N41 C41 C410 O142 178.3(3) . . . . ?
C40 C41 C410 O142 54.1(4) . . . . ?
C410 O142 C411 C412 -72.7(5) . . . . ?
O142 C411 C412 C413 -52.7(5) . . . . ?
O142 C411 C412 C417 135.7(4) . . . . ?
C417 C412 C413 C414 0.3(6) . . . . ?
C411 C412 C413 C414 -170.9(4) . . . . ?
C412 C413 C414 C415 -0.5(6) . . . . ?
C413 C414 C415 C416 0.4(7) . . . . ?
C414 C415 C416 C417 -0.2(7) . . . . ?
C415 C416 C417 C412 0.1(7) . . . . ?
C413 C412 C417 C416 -0.1(7) . . . . ?
C411 C412 C417 C416 171.5(4) . . . . ?
C431 O430 C430 C43 -83.3(4) . . . . ?
N44 C43 C430 O430 -166.8(3) . . . . ?
C42 C43 C430 O430 -49.7(4) . . . . ?
C430 O430 C431 C432 -179.6(4) . . . . ?
O430 C431 C432 C433 30.8(7) . . . . ?
O430 C431 C432 C437 -144.1(4) . . . . ?
C437 C432 C433 C434 0.7(7) . . . . ?
C431 C432 C433 C434 -173.8(5) . . . . ?
C432 C433 C434 C435 -0.5(7) . . . . ?
C433 C434 C435 C436 0.5(7) . . . . ?
C434 C435 C436 C437 -0.7(7) . . . . ?
C435 C436 C437 C432 0.9(7) . . . . ?
C433 C432 C437 C436 -0.9(7) . . . . ?
C431 C432 C437 C436 174.4(4) . . . . ?
C451 O450 C450 C45 -177.8(4) . . . . ?
N46 C45 C450 O450 174.8(4) . . . . ?
C44 C45 C450 O450 52.8(5) . . . . ?
C450 O450 C451 C452 -58.7(6) . . . . ?
O450 C451 C452 C453 118.3(6) . . . . ?
O450 C451 C452 C457 -62.6(6) . . . . ?
C457 C452 C453 C454 -0.9(8) . . . . ?
C451 C452 C453 C454 178.1(5) . . . . ?
C452 C453 C454 C455 0.1(8) . . . . ?
C453 C454 C455 C456 -0.1(8) . . . . ?
C453 C454 C455 Br4 -176.6(4) . . . . ?
C454 C455 C456 C457 0.8(8) . . . . ?
Br4 C455 C456 C457 177.2(4) . . . . ?
C455 C456 C457 C452 -1.5(8) . . . . ?
C453 C452 C457 C456 1.6(8) . . . . ?
C451 C452 C457 C456 -177.6(5) . . . . ?
C46 O47 C470 C471 -177.8(5) . . . . ?
C46 O47 C470 C472 -61.2(7) . . . . ?
C46 O47 C470 C473 68.7(6) . . . . ?
C506 C501 C502 C503 2.1(13) . . . . ?
C501 C502 C503 C504 -1.3(13) . . . . ?
C502 C503 C504 C505 -0.1(13) . . . . ?
C503 C504 C505 C506 0.8(13) . . . . ?
C504 C505 C506 C501 0.0(14) . . . . ?
C502 C501 C506 C505 -1.4(14) . . . . ?
C512 C507 C508 C509 0.7(15) . . . . ?
C507 C508 C509 C510 0.2(16) . . . . ?
C508 C509 C510 C511 -0.5(15) . . . . ?
C509 C510 C511 C512 -0.2(15) . . . . ?
C510 C511 C512 C507 1.1(15) . . . . ?
C508 C507 C512 C511 -1.3(15) . . . . ?

loop_
_cod_related_entry_id
_cod_related_entry_database
_cod_related_entry_code
1 ChemSpider 30658639
